data_7052979
loop_
_publ_author_name
'Guillet, Gary L.'
'Hyatt, I. F. Dempsey'
'Hillesheim, Patrick C.'
'Abboud, Khalil A.'
'Scott, Michael J.'

_publ_section_title
;
 1,2,4-Triazine-picolinamide functionalized, nonadentate chelates for the
 segregation of lanthanides(iii) and actinides(iii) in biphasic systems
;
_journal_issue 1
_journal_name_full 'New Journal of Chemistry'
_journal_page_first 119
_journal_paper_doi 10.1039/c2nj40586e
_journal_volume 37
_journal_year 2013
_chemical_formula_moiety 'C103 H97 N15 O6 Er1, 3(NO3), 5(C4H10O1), 3(CH4O1)'
_chemical_formula_sum 'C126 H159 Er N18 O23'
_chemical_formula_weight 2460.97
_space_group_IT_number 2
_symmetry_cell_setting triclinic
_symmetry_space_group_name_Hall '-P 1'
_symmetry_space_group_name_H-M 'P -1'
_atom_sites_solution_hydrogens geom
_atom_sites_solution_primary direct
_atom_sites_solution_secondary difmap
_audit_creation_method SHELXL-97
_audit_update_record
;
2012-09-24 # Formatted by publCIF
;
_cell_angle_alpha 82.036(2)
_cell_angle_beta 86.5700(10)
_cell_angle_gamma 84.9750(10)
_cell_formula_units_Z 4
_cell_length_a 21.310(2)
_cell_length_b 21.575(2)
_cell_length_c 25.924(2)
_cell_measurement_reflns_used 9795
_cell_measurement_temperature 100(2)
_cell_measurement_theta_max 28.0
_cell_measurement_theta_min 2.0
_cell_volume 11744.8(18)
_computing_cell_refinement 'Bruker APEX2'
_computing_data_collection 'Bruker APEX2 (Bruker, 2008)'
_computing_data_reduction 'Bruker SAINT (Bruker, 2008)'
_computing_molecular_graphics 'Bruker SHELXTL'
_computing_publication_material 'Bruker SHELXTL'
_computing_structure_refinement 'Bruker SHELXTL'
_computing_structure_solution 'Bruker SHELXTL (Bruker, 2008)'
_diffrn_ambient_temperature 100(2)
_diffrn_measured_fraction_theta_full 0.986
_diffrn_measured_fraction_theta_max 0.986
_diffrn_measurement_device_type 'Bruker APEX-II CCD'
_diffrn_measurement_method '\w scans'
_diffrn_radiation_monochromator graphite
_diffrn_radiation_source 'fine-focus sealed tube'
_diffrn_radiation_type MoK\a
_diffrn_radiation_wavelength 0.71073
_diffrn_reflns_av_R_equivalents 0.0511
_diffrn_reflns_av_sigmaI/netI 0.0618
_diffrn_reflns_limit_h_max 22
_diffrn_reflns_limit_h_min -22
_diffrn_reflns_limit_k_max 21
_diffrn_reflns_limit_k_min -23
_diffrn_reflns_limit_l_max 27
_diffrn_reflns_limit_l_min -27
_diffrn_reflns_number 54385
_diffrn_reflns_theta_full 22.50
_diffrn_reflns_theta_max 22.50
_diffrn_reflns_theta_min 0.79
_exptl_absorpt_coefficient_mu 0.795
_exptl_absorpt_correction_type none
_exptl_crystal_colour clear
_exptl_crystal_density_diffrn 1.392
_exptl_crystal_density_method 'not measured'
_exptl_crystal_description blocks
_exptl_crystal_F_000 5172
_exptl_crystal_size_max 0.18
_exptl_crystal_size_mid 0.12
_exptl_crystal_size_min 0.07
_refine_diff_density_max 1.929
_refine_diff_density_min -1.785
_refine_diff_density_rms 0.106
_refine_ls_extinction_method none
_refine_ls_goodness_of_fit_ref 1.093
_refine_ls_hydrogen_treatment constr
_refine_ls_matrix_type full
_refine_ls_number_parameters 2393
_refine_ls_number_reflns 30261
_refine_ls_number_restraints 96
_refine_ls_restrained_S_all 1.096
_refine_ls_R_factor_all 0.0739
_refine_ls_R_factor_gt 0.0567
_refine_ls_shift/su_max 0.003
_refine_ls_shift/su_mean 0.000
_refine_ls_structure_factor_coef Fsqd
_refine_ls_weighting_details 'calc w=1/[\s^2^(Fo^2^)+(0.0902P)^2^+10.7703P] where P=(Fo^2^+2Fc^2^)/3'
_refine_ls_weighting_scheme calc
_refine_ls_wR_factor_gt 0.1521
_refine_ls_wR_factor_ref 0.1607
_reflns_number_gt 22824
_reflns_number_total 30261
_reflns_threshold_expression >2sigma(I)
_cod_data_source_file c2nj40586e.txt
_cod_data_source_block er9
_cod_original_cell_volume 11744.8(19)
_cod_original_sg_symbol_H-M P-1
_cod_database_code 7052979

loop_
_symmetry_equiv_pos_as_xyz
'x, y, z'
'-x, -y, -z'

loop_
_atom_site_label
_atom_site_type_symbol
_atom_site_fract_x
_atom_site_fract_y
_atom_site_fract_z
_atom_site_U_iso_or_equiv
_atom_site_adp_type
_atom_site_occupancy
_atom_site_symmetry_multiplicity
_atom_site_calc_flag
_atom_site_refinement_flags
_atom_site_disorder_assembly
_atom_site_disorder_group
Er1 Er 1.051237(12) 0.509984(12) 0.768977(11) 0.02500(10) Uani 1 1 d . . .
N1 N 0.9804(2) 0.5733(2) 0.82603(19) 0.0270(12) Uani 1 1 d . . .
N2 N 1.0380(2) 0.5163(2) 0.67398(19) 0.0258(11) Uani 1 1 d . . .
N3 N 1.1409(2) 0.4442(2) 0.81061(19) 0.0258(11) Uani 1 1 d . . .
N4 N 1.0286(2) 0.6248(2) 0.73438(19) 0.0264(12) Uani 1 1 d . . .
N5 N 1.1481(2) 0.5295(2) 0.7097(2) 0.0303(12) Uani 1 1 d . . .
N6 N 1.1213(2) 0.5645(2) 0.82008(19) 0.0289(12) Uani 1 1 d . . .
N7 N 1.0480(2) 0.6480(2) 0.6858(2) 0.0316(12) Uani 1 1 d . . .
N8 N 1.2053(2) 0.5265(2) 0.7295(2) 0.0341(13) Uani 1 1 d . . .
N9 N 1.1052(2) 0.6241(2) 0.8292(2) 0.0335(13) Uani 1 1 d . . .
N10 N 0.9816(2) 0.7260(2) 0.74880(19) 0.0283(12) Uani 1 1 d . . .
N11 N 1.1918(2) 0.5551(2) 0.6241(2) 0.0306(12) Uani 1 1 d . . .
N12 N 1.2100(2) 0.5592(2) 0.87226(19) 0.0292(12) Uani 1 1 d . . .
N13 N 0.9512(2) 0.4396(2) 0.9179(2) 0.0316(12) Uani 1 1 d . . .
H13E H 0.9285 0.4581 0.9418 0.038 Uiso 1 1 calc R . .
N14 N 0.8845(2) 0.4616(2) 0.6936(2) 0.0292(12) Uani 1 1 d . . .
H14E H 0.8767 0.4570 0.6614 0.035 Uiso 1 1 calc R . .
N15 N 1.0911(2) 0.3047(2) 0.7712(2) 0.0410(14) Uani 1 1 d . . .
H15A H 1.1210 0.2771 0.7840 0.049 Uiso 1 1 calc R . .
O1 O 1.01299(19) 0.45351(19) 0.84485(16) 0.0329(10) Uani 1 1 d . . .
O2 O 0.94880(17) 0.49717(18) 0.74733(16) 0.0291(10) Uani 1 1 d . . .
O3 O 1.05907(18) 0.40743(19) 0.75117(16) 0.0310(10) Uani 1 1 d . . .
O4 O 0.8720(2) 0.3622(2) 0.87666(17) 0.0379(11) Uani 1 1 d . . .
O5 O 0.86202(18) 0.3325(2) 0.72372(19) 0.0416(12) Uani 1 1 d . . .
O6 O 0.9934(2) 0.2530(2) 0.8363(2) 0.0493(13) Uani 1 1 d . . .
C1 C 0.8620(3) 0.2594(3) 0.8232(3) 0.0369(16) Uani 1 1 d . . .
H1A H 0.8927 0.2916 0.8116 0.044 Uiso 1 1 calc R . .
C2 C 0.8034(3) 0.2945(3) 0.8463(3) 0.0352(16) Uani 1 1 d . . .
C3 C 0.7424(3) 0.2785(3) 0.8418(3) 0.0469(19) Uani 1 1 d . . .
H3A H 0.7364 0.2439 0.8242 0.056 Uiso 1 1 calc R . .
C4 C 0.6900(3) 0.3114(4) 0.8621(3) 0.057(2) Uani 1 1 d . A .
C5 C 0.6999(4) 0.3629(4) 0.8864(3) 0.061(2) Uani 1 1 d . . .
H5A H 0.6643 0.3868 0.8994 0.074 Uiso 1 1 calc R . .
C6 C 0.7595(3) 0.3808(3) 0.8923(3) 0.0468(19) Uani 1 1 d . . .
C7 C 0.8116(3) 0.3449(3) 0.8731(3) 0.0366(16) Uani 1 1 d . . .
C8 C 0.6224(3) 0.2931(4) 0.8555(3) 0.072(3) Uani 1 1 d D . .
C9 C 0.6139(8) 0.2928(8) 0.7966(4) 0.073(4) Uiso 0.550(12) 1 d PD A 1
H9A H 0.6327 0.2530 0.7862 0.109 Uiso 0.550(12) 1 calc PR A 1
H9B H 0.6348 0.3277 0.7765 0.109 Uiso 0.550(12) 1 calc PR A 1
H9C H 0.5689 0.2974 0.7899 0.109 Uiso 0.550(12) 1 calc PR A 1
C10 C 0.6213(8) 0.2227(6) 0.8831(6) 0.073(4) Uiso 0.550(12) 1 d PD A 1
H10A H 0.6628 0.2082 0.8964 0.109 Uiso 0.550(12) 1 calc PR A 1
H10B H 0.6108 0.1958 0.8578 0.109 Uiso 0.550(12) 1 calc PR A 1
H10C H 0.5895 0.2206 0.9121 0.109 Uiso 0.550(12) 1 calc PR A 1
C11 C 0.5726(7) 0.3357(7) 0.8802(6) 0.073(4) Uiso 0.550(12) 1 d PD A 1
H11A H 0.5653 0.3193 0.9170 0.109 Uiso 0.550(12) 1 calc PR A 1
H11B H 0.5333 0.3375 0.8621 0.109 Uiso 0.550(12) 1 calc PR A 1
H11C H 0.5871 0.3780 0.8774 0.109 Uiso 0.550(12) 1 calc PR A 1
C9' C 0.6199(11) 0.2378(8) 0.8258(8) 0.099(6) Uiso 0.450(12) 1 d PD A 2
H9'A H 0.6413 0.2003 0.8451 0.149 Uiso 0.450(12) 1 calc PR A 2
H9'B H 0.6411 0.2469 0.7913 0.149 Uiso 0.450(12) 1 calc PR A 2
H9'C H 0.5759 0.2305 0.8218 0.149 Uiso 0.450(12) 1 calc PR A 2
C10' C 0.5883(11) 0.2819(10) 0.9116(6) 0.099(6) Uiso 0.450(12) 1 d PD A 2
H10D H 0.6080 0.2440 0.9315 0.149 Uiso 0.450(12) 1 calc PR A 2
H10E H 0.5436 0.2768 0.9082 0.149 Uiso 0.450(12) 1 calc PR A 2
H10F H 0.5923 0.3181 0.9299 0.149 Uiso 0.450(12) 1 calc PR A 2
C11' C 0.5867(11) 0.3552(8) 0.8251(8) 0.099(6) Uiso 0.450(12) 1 d PD A 2
H11D H 0.6158 0.3885 0.8180 0.149 Uiso 0.450(12) 1 calc PR A 2
H11E H 0.5503 0.3693 0.8467 0.149 Uiso 0.450(12) 1 calc PR A 2
H11F H 0.5722 0.3457 0.7921 0.149 Uiso 0.450(12) 1 calc PR A 2
C12 C 0.7694(4) 0.4391(3) 0.9171(3) 0.058(2) Uani 1 1 d . . .
H12A H 0.7285 0.4583 0.9285 0.087 Uiso 1 1 calc R . .
H12B H 0.7903 0.4693 0.8914 0.087 Uiso 1 1 calc R . .
H12C H 0.7957 0.4273 0.9471 0.087 Uiso 1 1 calc R . .
C13 C 0.8978(3) 0.3427(3) 0.9269(3) 0.0358(16) Uani 1 1 d . . .
H13A H 0.9038 0.2964 0.9338 0.043 Uiso 1 1 calc R . .
H13B H 0.8690 0.3579 0.9547 0.043 Uiso 1 1 calc R . .
C14 C 0.9603(3) 0.3711(3) 0.9253(3) 0.0357(16) Uani 1 1 d . . .
H14A H 0.9813 0.3565 0.9584 0.043 Uiso 1 1 calc R . .
H14B H 0.9879 0.3569 0.8964 0.043 Uiso 1 1 calc R . .
C15 C 0.9749(3) 0.4747(3) 0.8782(2) 0.0268(14) Uani 1 1 d . . .
C16 C 0.9573(3) 0.5446(3) 0.8712(2) 0.0284(14) Uani 1 1 d . . .
C17 C 0.9201(3) 0.5763(3) 0.9056(3) 0.0463(18) Uani 1 1 d . . .
H17A H 0.9034 0.5545 0.9371 0.056 Uiso 1 1 calc R . .
C18 C 0.9070(4) 0.6409(4) 0.8938(3) 0.058(2) Uani 1 1 d . . .
H18A H 0.8814 0.6640 0.9170 0.069 Uiso 1 1 calc R . .
C19 C 0.9321(3) 0.6706(3) 0.8478(3) 0.0401(17) Uani 1 1 d . . .
H19A H 0.9252 0.7148 0.8391 0.048 Uiso 1 1 calc R . .
C20 C 0.9672(3) 0.6356(3) 0.8148(2) 0.0332(15) Uani 1 1 d . . .
C21 C 0.9952(2) 0.6634(3) 0.7633(2) 0.0237(14) Uani 1 1 d . . .
C22 C 1.0036(3) 0.7498(3) 0.7017(2) 0.0295(15) Uani 1 1 d . . .
C23 C 1.0348(3) 0.7083(3) 0.6682(3) 0.0328(15) Uani 1 1 d . . .
C24 C 0.9918(3) 0.8183(3) 0.6881(3) 0.0354(16) Uani 1 1 d . . .
C25 C 0.9389(3) 0.8483(3) 0.7104(3) 0.0371(16) Uani 1 1 d . . .
H25A H 0.9117 0.8248 0.7344 0.045 Uiso 1 1 calc R . .
C26 C 0.9258(3) 0.9128(3) 0.6978(3) 0.0428(18) Uani 1 1 d . . .
H26A H 0.8886 0.9329 0.7122 0.051 Uiso 1 1 calc R . .
C27 C 0.9667(4) 0.9483(3) 0.6641(3) 0.055(2) Uani 1 1 d . . .
H27A H 0.9582 0.9924 0.6560 0.066 Uiso 1 1 calc R . .
C28 C 1.0193(5) 0.9182(3) 0.6429(3) 0.068(3) Uani 1 1 d . . .
H28A H 1.0473 0.9422 0.6200 0.082 Uiso 1 1 calc R . .
C29 C 1.0327(4) 0.8543(3) 0.6536(3) 0.058(2) Uani 1 1 d . . .
H29A H 1.0692 0.8346 0.6379 0.070 Uiso 1 1 calc R . .
C30 C 1.0521(4) 0.7242(3) 0.6118(3) 0.051(2) Uani 1 1 d . . .
C31 C 1.0080(4) 0.7542(3) 0.5773(3) 0.056(2) Uani 1 1 d . . .
H31A H 0.9682 0.7696 0.5910 0.067 Uiso 1 1 calc R . .
C32 C 1.0200(6) 0.7626(4) 0.5233(4) 0.099(4) Uani 1 1 d . . .
H32A H 0.9905 0.7847 0.5000 0.119 Uiso 1 1 calc R . .
C33 C 1.0800(7) 0.7354(5) 0.5055(4) 0.116(5) Uani 1 1 d . . .
H33A H 1.0887 0.7359 0.4691 0.139 Uiso 1 1 calc R . .
C34 C 1.1257(7) 0.7086(5) 0.5395(5) 0.123(5) Uani 1 1 d . . .
H34A H 1.1663 0.6949 0.5262 0.147 Uiso 1 1 calc R . .
C35 C 1.1121(5) 0.7018(4) 0.5929(4) 0.079(3) Uani 1 1 d . . .
H35A H 1.1427 0.6825 0.6165 0.095 Uiso 1 1 calc R . .
C36 C 0.8460(3) 0.2330(3) 0.7741(3) 0.0352(16) Uani 1 1 d . . .
C37 C 0.8301(3) 0.1708(3) 0.7762(3) 0.0333(15) Uani 1 1 d . . .
H37A H 0.8325 0.1438 0.8083 0.040 Uiso 1 1 calc R . .
C38 C 0.8109(3) 0.1476(3) 0.7327(3) 0.0335(16) Uani 1 1 d . . .
C39 C 0.8086(3) 0.1881(3) 0.6863(3) 0.0374(16) Uani 1 1 d . . .
H39A H 0.7952 0.1732 0.6563 0.045 Uiso 1 1 calc R . .
C40 C 0.8252(3) 0.2504(3) 0.6815(3) 0.0383(17) Uani 1 1 d . . .
C41 C 0.8429(3) 0.2712(3) 0.7266(3) 0.0383(17) Uani 1 1 d . . .
C42 C 0.7904(3) 0.0802(3) 0.7383(3) 0.0379(17) Uani 1 1 d . . .
C43 C 0.8308(4) 0.0346(3) 0.7748(3) 0.061(2) Uani 1 1 d . . .
H43A H 0.8747 0.0334 0.7612 0.092 Uiso 1 1 calc R . .
H43B H 0.8157 -0.0074 0.7774 0.092 Uiso 1 1 calc R . .
H43C H 0.8281 0.0483 0.8094 0.092 Uiso 1 1 calc R . .
C44 C 0.7220(3) 0.0807(4) 0.7605(3) 0.061(2) Uani 1 1 d . . .
H44A H 0.7081 0.0382 0.7642 0.092 Uiso 1 1 calc R . .
H44B H 0.6947 0.1089 0.7369 0.092 Uiso 1 1 calc R . .
H44C H 0.7195 0.0954 0.7948 0.092 Uiso 1 1 calc R . .
C45 C 0.7916(4) 0.0562(3) 0.6854(3) 0.051(2) Uani 1 1 d . . .
H45A H 0.8347 0.0555 0.6699 0.076 Uiso 1 1 calc R . .
H45B H 0.7634 0.0841 0.6623 0.076 Uiso 1 1 calc R . .
H45C H 0.7775 0.0137 0.6902 0.076 Uiso 1 1 calc R . .
C46 C 0.8258(4) 0.2906(3) 0.6294(3) 0.054(2) Uani 1 1 d . . .
H46A H 0.8117 0.2670 0.6031 0.082 Uiso 1 1 calc R . .
H46B H 0.8687 0.3024 0.6197 0.082 Uiso 1 1 calc R . .
H46C H 0.7973 0.3285 0.6314 0.082 Uiso 1 1 calc R . .
C47 C 0.8122(3) 0.3810(3) 0.7250(3) 0.0398(17) Uani 1 1 d . . .
H47A H 0.7799 0.3682 0.7525 0.048 Uiso 1 1 calc R . .
H47B H 0.7920 0.3890 0.6910 0.048 Uiso 1 1 calc R . .
C48 C 0.8400(3) 0.4399(3) 0.7361(3) 0.0362(16) Uani 1 1 d . . .
H48A H 0.8057 0.4732 0.7400 0.043 Uiso 1 1 calc R . .
H48B H 0.8620 0.4309 0.7692 0.043 Uiso 1 1 calc R . .
C49 C 0.9351(3) 0.4874(3) 0.7020(2) 0.0289(15) Uani 1 1 d . . .
C50 C 0.9803(3) 0.5071(3) 0.6577(2) 0.0302(15) Uani 1 1 d . . .
C51 C 0.9658(3) 0.5187(3) 0.6051(3) 0.0435(18) Uani 1 1 d . . .
H51A H 0.9247 0.5134 0.5948 0.052 Uiso 1 1 calc R . .
C52 C 1.0121(3) 0.5380(4) 0.5685(3) 0.0456(18) Uani 1 1 d . . .
H52A H 1.0029 0.5466 0.5326 0.055 Uiso 1 1 calc R . .
C53 C 1.0726(3) 0.5450(3) 0.5840(3) 0.0394(17) Uani 1 1 d . . .
H53A H 1.1054 0.5577 0.5593 0.047 Uiso 1 1 calc R . .
C54 C 1.0828(3) 0.5325(3) 0.6373(2) 0.0270(14) Uani 1 1 d . . .
C55 C 1.1449(3) 0.5390(3) 0.6585(2) 0.0234(14) Uani 1 1 d . . .
C56 C 1.2491(3) 0.5565(3) 0.6427(3) 0.0319(15) Uani 1 1 d . . .
C57 C 1.2561(3) 0.5360(3) 0.6975(3) 0.0324(15) Uani 1 1 d . . .
C58 C 1.2984(3) 0.5814(3) 0.6049(2) 0.0316(15) Uani 1 1 d . . .
C59 C 1.2898(3) 0.5818(3) 0.5521(3) 0.0350(16) Uani 1 1 d . . .
H59A H 1.2535 0.5653 0.5415 0.042 Uiso 1 1 calc R . .
C60 C 1.3338(3) 0.6061(3) 0.5149(3) 0.0426(17) Uani 1 1 d . . .
H60A H 1.3276 0.6067 0.4788 0.051 Uiso 1 1 calc R . .
C61 C 1.3868(4) 0.6294(4) 0.5307(3) 0.054(2) Uani 1 1 d . . .
H61A H 1.4173 0.6455 0.5054 0.065 Uiso 1 1 calc R . .
C62 C 1.3958(3) 0.6296(3) 0.5835(3) 0.050(2) Uani 1 1 d . . .
H62A H 1.4323 0.6459 0.5939 0.060 Uiso 1 1 calc R . .
C63 C 1.3514(3) 0.6059(3) 0.6207(3) 0.0388(17) Uani 1 1 d . . .
H63A H 1.3571 0.6065 0.6567 0.047 Uiso 1 1 calc R . .
C64 C 1.3165(3) 0.5228(3) 0.7241(3) 0.0376(17) Uani 1 1 d . . .
C65 C 1.3621(3) 0.4787(3) 0.7068(3) 0.0480(19) Uani 1 1 d . . .
H65A H 1.3549 0.4585 0.6777 0.058 Uiso 1 1 calc R . .
C66 C 1.4182(3) 0.4646(4) 0.7327(4) 0.059(2) Uani 1 1 d . . .
H66A H 1.4495 0.4349 0.7210 0.070 Uiso 1 1 calc R . .
C67 C 1.4280(4) 0.4933(4) 0.7747(4) 0.062(2) Uani 1 1 d . . .
H67A H 1.4665 0.4842 0.7920 0.075 Uiso 1 1 calc R . .
C68 C 1.3817(4) 0.5360(4) 0.7924(3) 0.055(2) Uani 1 1 d . . .
H68A H 1.3883 0.5549 0.8224 0.066 Uiso 1 1 calc R . .
C69 C 1.3266(3) 0.5512(3) 0.7671(3) 0.0401(17) Uani 1 1 d . . .
H69A H 1.2957 0.5811 0.7790 0.048 Uiso 1 1 calc R . .
C70 C 0.8939(3) 0.2122(3) 0.8648(3) 0.0377(17) Uani 1 1 d . . .
C71 C 0.8611(3) 0.1722(3) 0.8993(3) 0.0393(17) Uani 1 1 d . . .
H71A H 0.8169 0.1727 0.8960 0.047 Uiso 1 1 calc R . .
C72 C 0.8885(4) 0.1304(3) 0.9394(3) 0.0494(19) Uani 1 1 d . . .
C73 C 0.9531(4) 0.1333(4) 0.9448(3) 0.056(2) Uani 1 1 d . . .
H73A H 0.9732 0.1058 0.9718 0.067 Uiso 1 1 calc R . .
C74 C 0.9889(3) 0.1745(4) 0.9124(3) 0.054(2) Uani 1 1 d . . .
C75 C 0.9591(3) 0.2119(3) 0.8710(3) 0.0450(19) Uani 1 1 d . . .
C76 C 0.8490(4) 0.0845(4) 0.9751(3) 0.063(2) Uani 1 1 d . . .
C77 C 0.7958(4) 0.1208(5) 1.0036(3) 0.075(3) Uani 1 1 d . . .
H77A H 0.8139 0.1471 1.0259 0.112 Uiso 1 1 calc R . .
H77B H 0.7696 0.0910 1.0252 0.112 Uiso 1 1 calc R . .
H77C H 0.7697 0.1474 0.9780 0.112 Uiso 1 1 calc R . .
C78 C 0.8202(5) 0.0426(4) 0.9404(3) 0.082(3) Uani 1 1 d . . .
H78A H 0.7944 0.0128 0.9623 0.123 Uiso 1 1 calc R . .
H78B H 0.8542 0.0194 0.9221 0.123 Uiso 1 1 calc R . .
H78C H 0.7938 0.0689 0.9149 0.123 Uiso 1 1 calc R . .
C79 C 0.8873(5) 0.0413(4) 1.0154(4) 0.090(3) Uani 1 1 d . . .
H79A H 0.9051 0.0664 1.0388 0.136 Uiso 1 1 calc R . .
H79B H 0.9215 0.0178 0.9976 0.136 Uiso 1 1 calc R . .
H79C H 0.8598 0.0118 1.0357 0.136 Uiso 1 1 calc R . .
C80 C 1.0577(3) 0.1804(4) 0.9199(4) 0.077(3) Uani 1 1 d . . .
H80A H 1.0738 0.2122 0.8929 0.116 Uiso 1 1 calc R . .
H80B H 1.0816 0.1399 0.9175 0.116 Uiso 1 1 calc R . .
H80C H 1.0624 0.1929 0.9544 0.116 Uiso 1 1 calc R . .
C81 C 1.0123(3) 0.2292(3) 0.7877(3) 0.0452(19) Uani 1 1 d . . .
H81A H 0.9757 0.2130 0.7736 0.054 Uiso 1 1 calc R . .
H81B H 1.0454 0.1942 0.7937 0.054 Uiso 1 1 calc R . .
C82 C 1.0370(3) 0.2811(3) 0.7491(3) 0.047(2) Uani 1 1 d . . .
H82A H 1.0505 0.2652 0.7159 0.057 Uiso 1 1 calc R . .
H82B H 1.0035 0.3156 0.7421 0.057 Uiso 1 1 calc R . .
C83 C 1.0973(3) 0.3645(3) 0.7729(2) 0.0293(15) Uani 1 1 d . . .
C84 C 1.1494(3) 0.3841(3) 0.8026(2) 0.0302(6) Uani 1 1 d U . .
C85 C 1.1997(3) 0.3442(3) 0.8213(2) 0.0302(6) Uani 1 1 d U . .
H85A H 1.2044 0.3016 0.8151 0.036 Uiso 1 1 calc R . .
C86 C 1.2434(3) 0.3687(3) 0.8496(2) 0.0302(6) Uani 1 1 d U . .
H86A H 1.2788 0.3429 0.8628 0.036 Uiso 1 1 calc R . .
C87 C 1.2344(3) 0.4301(3) 0.8579(2) 0.0302(6) Uani 1 1 d U . .
H87A H 1.2630 0.4476 0.8775 0.036 Uiso 1 1 calc R . .
C88 C 1.1816(3) 0.4669(3) 0.8365(2) 0.0302(6) Uani 1 1 d U . .
C89 C 1.1714(3) 0.5330(3) 0.8433(2) 0.0281(14) Uani 1 1 d . . .
C90 C 1.1963(3) 0.6183(3) 0.8797(2) 0.0290(15) Uani 1 1 d . . .
C91 C 1.1395(3) 0.6505(3) 0.8601(2) 0.0319(15) Uani 1 1 d . . .
C92 C 1.2412(3) 0.6465(3) 0.9096(3) 0.0376(16) Uani 1 1 d . . .
C93 C 1.2770(4) 0.6080(4) 0.9463(3) 0.059(2) Uani 1 1 d . . .
H93A H 1.2720 0.5643 0.9524 0.071 Uiso 1 1 calc R . .
C94 C 1.3203(5) 0.6333(5) 0.9745(4) 0.083(3) Uani 1 1 d . . .
H94A H 1.3453 0.6069 0.9991 0.100 Uiso 1 1 calc R . .
C95 C 1.3261(4) 0.6974(5) 0.9658(4) 0.073(3) Uani 1 1 d . . .
H95A H 1.3539 0.7152 0.9859 0.087 Uiso 1 1 calc R . .
C96 C 1.2930(4) 0.7348(4) 0.9296(4) 0.063(2) Uani 1 1 d . . .
H96A H 1.2986 0.7784 0.9237 0.076 Uiso 1 1 calc R . .
C97 C 1.2504(3) 0.7102(3) 0.9006(3) 0.0496(19) Uani 1 1 d . . .
H97A H 1.2277 0.7370 0.8746 0.060 Uiso 1 1 calc R . .
C98 C 1.1108(3) 0.7130(3) 0.8713(3) 0.0421(18) Uani 1 1 d . . .
C99 C 1.1010(3) 0.7247(4) 0.9230(3) 0.054(2) Uani 1 1 d . . .
H99A H 1.1147 0.6940 0.9508 0.065 Uiso 1 1 calc R . .
C100 C 1.0708(4) 0.7821(4) 0.9332(4) 0.072(3) Uani 1 1 d . . .
H10G H 1.0632 0.7905 0.9682 0.086 Uiso 1 1 calc R . .
C101 C 1.0518(5) 0.8275(4) 0.8915(5) 0.091(3) Uani 1 1 d . . .
H10H H 1.0312 0.8665 0.8985 0.109 Uiso 1 1 calc R . .
C102 C 1.0626(4) 0.8162(4) 0.8420(4) 0.070(3) Uani 1 1 d . . .
H10I H 1.0499 0.8474 0.8142 0.084 Uiso 1 1 calc R . .
C103 C 1.0926(3) 0.7587(3) 0.8310(3) 0.0487(19) Uani 1 1 d . . .
H10J H 1.1003 0.7511 0.7959 0.058 Uiso 1 1 calc R . .
Er2 Er 0.372315(12) 0.998574(12) 0.707909(11) 0.02756(10) Uani 1 1 d . . .
O1A O 0.45716(18) 0.97605(19) 0.65033(17) 0.0324(10) Uani 1 1 d . . .
O2A O 0.44282(19) 0.93886(19) 0.76448(17) 0.0357(10) Uani 1 1 d . . .
O3A O 0.35849(19) 0.89720(18) 0.69209(17) 0.0336(10) Uani 1 1 d . . .
O4A O 0.52514(18) 0.8003(2) 0.59849(18) 0.0412(11) Uani 1 1 d . . .
O5A O 0.6086(3) 0.8359(2) 0.7346(3) 0.0683(17) Uani 1 1 d . . .
O6A O 0.44870(19) 0.7486(2) 0.73129(19) 0.0418(12) Uani 1 1 d . . .
N1A N 0.3441(2) 1.0050(2) 0.6164(2) 0.0311(12) Uani 1 1 d . . .
N2A N 0.4600(2) 1.0568(2) 0.7322(2) 0.0332(13) Uani 1 1 d . . .
N3A N 0.3053(2) 0.9371(2) 0.77610(19) 0.0287(12) Uani 1 1 d . . .
N4A N 0.2571(2) 1.0292(2) 0.6897(2) 0.0309(12) Uani 1 1 d . . .
N5A N 0.3713(2) 1.1127(2) 0.6703(2) 0.0288(12) Uani 1 1 d . . .
N6A N 0.3324(2) 1.0528(2) 0.7859(2) 0.0302(12) Uani 1 1 d . . .
N7A N 0.2129(2) 1.0311(2) 0.72841(19) 0.0268(12) Uani 1 1 d . . .
N8A N 0.3293(2) 1.1386(2) 0.6355(2) 0.0311(12) Uani 1 1 d . . .
N9A N 0.3504(2) 1.1101(2) 0.7904(2) 0.0321(12) Uani 1 1 d . . .
N10A N 0.1791(2) 1.0578(2) 0.62670(19) 0.0279(12) Uani 1 1 d . . .
N11A N 0.4188(2) 1.2094(2) 0.6634(2) 0.0333(13) Uani 1 1 d . . .
N12A N 0.2702(2) 1.0506(2) 0.8654(2) 0.0316(12) Uani 1 1 d . . .
N13A N 0.4937(2) 0.9326(2) 0.5789(2) 0.0377(14) Uani 1 1 d . . .
H13F H 0.4872 0.9276 0.5465 0.045 Uiso 1 1 calc R . .
N14A N 0.5371(3) 0.9196(3) 0.7988(3) 0.0608(19) Uani 1 1 d . . .
H14F H 0.5697 0.9355 0.8098 0.073 Uiso 1 1 calc R . .
N15A N 0.3251(2) 0.8001(2) 0.7125(2) 0.0357(13) Uani 1 1 d . . .
H15B H 0.2984 0.7764 0.7315 0.043 Uiso 1 1 calc R . .
C1A C 0.5754(3) 0.7313(3) 0.6915(3) 0.0408(17) Uani 1 1 d . . .
H1AA H 0.5500 0.7727 0.6880 0.049 Uiso 1 1 calc R . .
C2A C 0.5656(3) 0.7015(3) 0.6426(3) 0.0383(17) Uani 1 1 d . . .
C3A C 0.5808(3) 0.6364(3) 0.6419(3) 0.050(2) Uani 1 1 d . . .
H3AA H 0.5948 0.6111 0.6726 0.059 Uiso 1 1 calc R . .
C4A C 0.5756(3) 0.6083(4) 0.5966(4) 0.050(2) Uani 1 1 d . B .
C5A C 0.5560(3) 0.6463(4) 0.5530(3) 0.053(2) Uani 1 1 d . . .
H5AA H 0.5543 0.6285 0.5217 0.064 Uiso 1 1 calc R . .
C6A C 0.5384(3) 0.7104(4) 0.5525(3) 0.048(2) Uani 1 1 d . . .
C7A C 0.5444(3) 0.7373(3) 0.5979(3) 0.0382(17) Uani 1 1 d . . .
C8A C 0.5934(4) 0.5368(4) 0.5987(4) 0.079(3) Uani 1 1 d D . .
C9A C 0.5717(9) 0.5077(12) 0.5524(6) 0.062(5) Uiso 0.403(17) 1 d PD B 1
H9AA H 0.5269 0.5004 0.5580 0.093 Uiso 0.403(17) 1 calc PR B 1
H9AB H 0.5964 0.4677 0.5497 0.093 Uiso 0.403(17) 1 calc PR B 1
H9AC H 0.5780 0.5364 0.5202 0.093 Uiso 0.403(17) 1 calc PR B 1
C10A C 0.6616(6) 0.5205(10) 0.6118(8) 0.062(5) Uiso 0.403(17) 1 d PD B 1
H10K H 0.6638 0.5042 0.6489 0.093 Uiso 0.403(17) 1 calc PR B 1
H10L H 0.6848 0.5583 0.6041 0.093 Uiso 0.403(17) 1 calc PR B 1
H10M H 0.6804 0.4886 0.5908 0.093 Uiso 0.403(17) 1 calc PR B 1
C11A C 0.5496(9) 0.5044(10) 0.6490(6) 0.062(5) Uiso 0.403(17) 1 d PD B 1
H11G H 0.5058 0.5222 0.6463 0.093 Uiso 0.403(17) 1 calc PR B 1
H11H H 0.5658 0.5131 0.6816 0.093 Uiso 0.403(17) 1 calc PR B 1
H11I H 0.5513 0.4590 0.6487 0.093 Uiso 0.403(17) 1 calc PR B 1
C9B C 0.5510(8) 0.5128(11) 0.5587(7) 0.095(4) Uiso 0.597(17) 1 d PD B 2
H9BA H 0.5079 0.5101 0.5738 0.143 Uiso 0.597(17) 1 calc PR B 2
H9BB H 0.5683 0.4712 0.5512 0.143 Uiso 0.597(17) 1 calc PR B 2
H9BC H 0.5505 0.5422 0.5263 0.143 Uiso 0.597(17) 1 calc PR B 2
C10B C 0.6636(6) 0.5380(9) 0.5686(7) 0.095(4) Uiso 0.597(17) 1 d PD B 2
H10N H 0.6614 0.5675 0.5363 0.143 Uiso 0.597(17) 1 calc PR B 2
H10O H 0.6777 0.4959 0.5604 0.143 Uiso 0.597(17) 1 calc PR B 2
H10P H 0.6936 0.5514 0.5913 0.143 Uiso 0.597(17) 1 calc PR B 2
C11B C 0.5961(9) 0.4996(9) 0.6502(5) 0.095(4) Uiso 0.597(17) 1 d PD B 2
H11J H 0.5536 0.4993 0.6670 0.143 Uiso 0.597(17) 1 calc PR B 2
H11K H 0.6238 0.5181 0.6717 0.143 Uiso 0.597(17) 1 calc PR B 2
H11L H 0.6125 0.4565 0.6466 0.143 Uiso 0.597(17) 1 calc PR B 2
C12A C 0.5114(4) 0.7498(4) 0.5044(3) 0.056(2) Uani 1 1 d . . .
H12D H 0.5021 0.7933 0.5113 0.084 Uiso 1 1 calc R . .
H12E H 0.4726 0.7329 0.4961 0.084 Uiso 1 1 calc R . .
H12F H 0.5423 0.7487 0.4749 0.084 Uiso 1 1 calc R . .
C13A C 0.5725(3) 0.8438(3) 0.5816(3) 0.0409(17) Uani 1 1 d . . .
H13C H 0.5770 0.8507 0.5430 0.049 Uiso 1 1 calc R . .
H13D H 0.6138 0.8267 0.5953 0.049 Uiso 1 1 calc R . .
C14A C 0.5515(3) 0.9048(3) 0.6022(3) 0.0413(17) Uani 1 1 d . . .
H14C H 0.5446 0.8970 0.6405 0.050 Uiso 1 1 calc R . .
H14D H 0.5849 0.9343 0.5940 0.050 Uiso 1 1 calc R . .
C15A C 0.4498(3) 0.9656(3) 0.6052(3) 0.0321(9) Uani 1 1 d U . .
C16A C 0.3887(3) 0.9890(3) 0.5805(2) 0.0312(15) Uani 1 1 d . . .
C17A C 0.3783(3) 0.9941(4) 0.5276(3) 0.051(2) Uani 1 1 d . . .
H17B H 0.4113 0.9832 0.5034 0.062 Uiso 1 1 calc R . .
C18A C 0.3196(3) 1.0153(4) 0.5113(3) 0.052(2) Uani 1 1 d . . .
H18B H 0.3113 1.0192 0.4754 0.063 Uiso 1 1 calc R . .
C19A C 0.2717(3) 1.0313(3) 0.5474(3) 0.0405(17) Uani 1 1 d . . .
H19B H 0.2305 1.0460 0.5369 0.049 Uiso 1 1 calc R . .
C20A C 0.2867(3) 1.0247(3) 0.5993(2) 0.0305(15) Uani 1 1 d . . .
C21A C 0.2366(3) 1.0373(3) 0.6409(2) 0.0262(14) Uani 1 1 d . . .
C22A C 0.1517(3) 1.0457(3) 0.7174(2) 0.0291(15) Uani 1 1 d . . .
C23A C 0.1356(3) 1.0637(3) 0.6648(2) 0.0275(14) Uani 1 1 d . . .
C24A C 0.0727(3) 1.0906(3) 0.6479(2) 0.0297(15) Uani 1 1 d . . .
C25A C 0.0543(3) 1.0819(3) 0.5989(3) 0.0330(15) Uani 1 1 d . . .
H25B H 0.0818 1.0594 0.5766 0.040 Uiso 1 1 calc R . .
C26A C -0.0050(3) 1.1068(3) 0.5830(3) 0.0387(17) Uani 1 1 d . . .
H26B H -0.0181 1.1007 0.5498 0.046 Uiso 1 1 calc R . .
C27A C -0.0452(3) 1.1404(3) 0.6152(3) 0.0390(17) Uani 1 1 d . . .
H27B H -0.0857 1.1570 0.6040 0.047 Uiso 1 1 calc R . .
C28A C -0.0270(3) 1.1498(3) 0.6630(3) 0.0401(17) Uani 1 1 d . . .
H28B H -0.0546 1.1730 0.6848 0.048 Uiso 1 1 calc R . .
C29A C 0.0325(3) 1.1252(3) 0.6798(3) 0.0316(15) Uani 1 1 d . . .
H29B H 0.0455 1.1320 0.7128 0.038 Uiso 1 1 calc R . .
C30A C 0.1075(3) 1.0354(3) 0.7633(2) 0.0281(14) Uani 1 1 d . . .
C31A C 0.0558(3) 1.0011(3) 0.7612(3) 0.0359(16) Uani 1 1 d . . .
H31B H 0.0484 0.9852 0.7299 0.043 Uiso 1 1 calc R . .
C32A C 0.0146(3) 0.9897(3) 0.8049(3) 0.0453(18) Uani 1 1 d . . .
H32B H -0.0203 0.9656 0.8032 0.054 Uiso 1 1 calc R . .
C33A C 0.0240(4) 1.0130(3) 0.8496(3) 0.051(2) Uani 1 1 d . . .
H33B H -0.0047 1.0057 0.8788 0.062 Uiso 1 1 calc R . .
C34A C 0.0754(3) 1.0473(3) 0.8527(3) 0.0414(17) Uani 1 1 d . . .
H34B H 0.0820 1.0630 0.8842 0.050 Uiso 1 1 calc R . .
C35A C 0.1172(3) 1.0588(3) 0.8098(3) 0.0379(16) Uani 1 1 d . . .
H35B H 0.1523 1.0824 0.8120 0.045 Uiso 1 1 calc R . .
C36A C 0.6455(3) 0.7452(3) 0.6940(3) 0.0466(19) Uani 1 1 d . . .
C37A C 0.6953(3) 0.7054(3) 0.6791(3) 0.0416(18) Uani 1 1 d . . .
H37B H 0.6867 0.6700 0.6635 0.050 Uiso 1 1 calc R . .
C38A C 0.7577(3) 0.7151(3) 0.6858(3) 0.049(2) Uani 1 1 d . . .
C39A C 0.7685(3) 0.7703(4) 0.7048(4) 0.077(3) Uani 1 1 d . C .
H39B H 0.8109 0.7789 0.7085 0.093 Uiso 1 1 calc R . .
C40A C 0.7207(4) 0.8132(4) 0.7185(5) 0.085(3) Uani 1 1 d . . .
C41A C 0.6581(4) 0.7976(3) 0.7162(4) 0.067(3) Uani 1 1 d . C .
C42A C 0.8124(3) 0.6660(4) 0.6774(3) 0.051(2) Uani 1 1 d . . .
C43A C 0.7923(3) 0.6144(4) 0.6489(3) 0.058(2) Uani 1 1 d . . .
H43D H 0.7787 0.6327 0.6142 0.087 Uiso 1 1 calc R . .
H43E H 0.7572 0.5943 0.6687 0.087 Uiso 1 1 calc R . .
H43F H 0.8279 0.5831 0.6454 0.087 Uiso 1 1 calc R . .
C44A C 0.8352(4) 0.6382(4) 0.7319(3) 0.067(2) Uani 1 1 d . . .
H44D H 0.8005 0.6189 0.7529 0.101 Uiso 1 1 calc R . .
H44E H 0.8494 0.6717 0.7492 0.101 Uiso 1 1 calc R . .
H44F H 0.8703 0.6063 0.7282 0.101 Uiso 1 1 calc R . .
C45A C 0.8674(4) 0.6970(5) 0.6458(4) 0.074(3) Uani 1 1 d . . .
H45D H 0.8541 0.7141 0.6108 0.111 Uiso 1 1 calc R . .
H45E H 0.9032 0.6657 0.6432 0.111 Uiso 1 1 calc R . .
H45F H 0.8800 0.7311 0.6634 0.111 Uiso 1 1 calc R . .
C46A C 0.7246(8) 0.8700(8) 0.7568(7) 0.057(4) Uiso 0.50 1 d P C 1
H46D H 0.7081 0.8555 0.7921 0.086 Uiso 0.50 1 calc PR C 1
H46E H 0.6994 0.9079 0.7424 0.086 Uiso 0.50 1 calc PR C 1
H46F H 0.7686 0.8795 0.7580 0.086 Uiso 0.50 1 calc PR C 1
C46B C 0.7375(7) 0.8767(7) 0.7252(6) 0.045(4) Uiso 0.50 1 d P C 2
H46G H 0.7551 0.8972 0.6920 0.068 Uiso 0.50 1 calc PR C 2
H46H H 0.7689 0.8732 0.7518 0.068 Uiso 0.50 1 calc PR C 2
H46I H 0.6997 0.9017 0.7361 0.068 Uiso 0.50 1 calc PR C 2
C47A C 0.5972(4) 0.8198(4) 0.7892(4) 0.072(3) Uani 1 1 d . . .
H47C H 0.6313 0.8339 0.8080 0.086 Uiso 1 1 calc R . .
H47D H 0.5975 0.7736 0.7977 0.086 Uiso 1 1 calc R . .
C48A C 0.5344(4) 0.8499(3) 0.8068(4) 0.072(3) Uani 1 1 d . . .
H48C H 0.5005 0.8382 0.7865 0.087 Uiso 1 1 calc R . .
H48D H 0.5252 0.8351 0.8441 0.087 Uiso 1 1 calc R . .
C49A C 0.4923(3) 0.9582(3) 0.7757(3) 0.0321(9) Uani 1 1 d U . .
C50A C 0.5013(3) 1.0246(3) 0.7659(3) 0.0353(16) Uani 1 1 d . . .
C51A C 0.5489(3) 1.0556(3) 0.7844(3) 0.0473(19) Uani 1 1 d . . .
H51B H 0.5794 1.0329 0.8065 0.057 Uiso 1 1 calc R . .
C52A C 0.5508(3) 1.1195(4) 0.7699(3) 0.053(2) Uani 1 1 d . . .
H52B H 0.5815 1.1413 0.7836 0.064 Uiso 1 1 calc R . .
C53A C 0.5085(3) 1.1519(3) 0.7359(3) 0.0438(18) Uani 1 1 d . . .
H53B H 0.5100 1.1957 0.7252 0.053 Uiso 1 1 calc R . .
C54A C 0.4634(3) 1.1184(3) 0.7175(2) 0.0300(15) Uani 1 1 d . . .
C55A C 0.4158(3) 1.1483(3) 0.6819(2) 0.0300(15) Uani 1 1 d . . .
C56A C 0.3777(3) 1.2347(3) 0.6289(3) 0.0334(16) Uani 1 1 d . . .
C57A C 0.3328(3) 1.1977(3) 0.6131(2) 0.0329(15) Uani 1 1 d . . .
C58A C 0.3841(3) 1.3033(3) 0.6104(3) 0.0397(17) Uani 1 1 d . . .
C59A C 0.4437(4) 1.3255(3) 0.6138(3) 0.052(2) Uani 1 1 d . . .
H59B H 0.4784 1.2977 0.6258 0.062 Uiso 1 1 calc R . .
C60A C 0.4505(4) 1.3898(4) 0.5990(3) 0.062(2) Uani 1 1 d . . .
H60B H 0.4905 1.4052 0.6010 0.074 Uiso 1 1 calc R . .
C61A C 0.4010(5) 1.4308(4) 0.5817(3) 0.068(2) Uani 1 1 d . . .
H61B H 0.4067 1.4742 0.5721 0.082 Uiso 1 1 calc R . .
C62A C 0.3442(5) 1.4093(4) 0.5783(3) 0.065(2) Uani 1 1 d . . .
H62B H 0.3097 1.4375 0.5664 0.078 Uiso 1 1 calc R . .
C63A C 0.3360(4) 1.3450(3) 0.5925(3) 0.056(2) Uani 1 1 d . . .
H63B H 0.2958 1.3303 0.5895 0.067 Uiso 1 1 calc R . .
C64A C 0.2852(3) 1.2170(3) 0.5729(3) 0.0389(17) Uani 1 1 d . . .
C65A C 0.3023(4) 1.2401(3) 0.5214(3) 0.054(2) Uani 1 1 d . . .
H65B H 0.3451 1.2463 0.5114 0.064 Uiso 1 1 calc R . .
C66A C 0.2564(6) 1.2537(4) 0.4851(4) 0.080(3) Uani 1 1 d . . .
H66B H 0.2675 1.2689 0.4499 0.096 Uiso 1 1 calc R . .
C67A C 0.1928(5) 1.2447(4) 0.5008(4) 0.078(3) Uani 1 1 d . . .
H67B H 0.1612 1.2545 0.4760 0.094 Uiso 1 1 calc R . .
C68A C 0.1764(4) 1.2224(4) 0.5505(4) 0.064(2) Uani 1 1 d . . .
H68B H 0.1335 1.2165 0.5605 0.077 Uiso 1 1 calc R . .
C69A C 0.2216(3) 1.2082(3) 0.5862(3) 0.0455(18) Uani 1 1 d . . .
H69B H 0.2097 1.1920 0.6210 0.055 Uiso 1 1 calc R . .
C70A C 0.5512(3) 0.6936(3) 0.7410(3) 0.0467(19) Uani 1 1 d . . .
C71A C 0.5902(4) 0.6489(3) 0.7706(3) 0.056(2) Uani 1 1 d . . .
H71B H 0.6330 0.6420 0.7589 0.067 Uiso 1 1 calc R . .
C72A C 0.5693(4) 0.6139(4) 0.8169(3) 0.057(2) Uani 1 1 d . D .
C73A C 0.5075(4) 0.6285(4) 0.8345(3) 0.060(2) Uani 1 1 d . . .
H73B H 0.4925 0.6070 0.8668 0.072 Uiso 1 1 calc R . .
C74A C 0.4664(3) 0.6735(4) 0.8069(3) 0.052(2) Uani 1 1 d . . .
C75A C 0.4886(3) 0.7037(3) 0.7592(3) 0.048(2) Uani 1 1 d . . .
C76A C 0.6153(4) 0.5640(4) 0.8469(3) 0.073(3) Uani 1 1 d D . .
C79A C 0.6441(19) 0.6015(19) 0.8877(14) 0.135(17) Uiso 0.30 1 d PD D 1
H79D H 0.6098 0.6244 0.9059 0.202 Uiso 0.30 1 calc PR D 1
H79E H 0.6726 0.6312 0.8692 0.202 Uiso 0.30 1 calc PR D 1
H79F H 0.6674 0.5717 0.9132 0.202 Uiso 0.30 1 calc PR D 1
C77A C 0.576(2) 0.5112(17) 0.8776(15) 0.14(2) Uiso 0.30 1 d PD D 1
H77D H 0.5517 0.5276 0.9068 0.212 Uiso 0.30 1 calc PR D 1
H77E H 0.6043 0.4752 0.8909 0.212 Uiso 0.30 1 calc PR D 1
H77F H 0.5467 0.4979 0.8541 0.212 Uiso 0.30 1 calc PR D 1
C78A C 0.6685(14) 0.5359(17) 0.8119(13) 0.110(14) Uiso 0.30 1 d PD D 1
H78D H 0.7073 0.5562 0.8148 0.165 Uiso 0.30 1 calc PR D 1
H78E H 0.6563 0.5430 0.7756 0.165 Uiso 0.30 1 calc PR D 1
H78F H 0.6757 0.4907 0.8232 0.165 Uiso 0.30 1 calc PR D 1
C79B C 0.6705(6) 0.5996(7) 0.8632(6) 0.085(4) Uiso 0.70 1 d PD D 2
H79G H 0.6539 0.6285 0.8877 0.128 Uiso 0.70 1 calc PR D 2
H79H H 0.6896 0.6235 0.8322 0.128 Uiso 0.70 1 calc PR D 2
H79I H 0.7025 0.5692 0.8799 0.128 Uiso 0.70 1 calc PR D 2
C77B C 0.5812(6) 0.5273(7) 0.8941(5) 0.068(4) Uiso 0.70 1 d PD D 2
H77G H 0.5644 0.5563 0.9183 0.102 Uiso 0.70 1 calc PR D 2
H77H H 0.6111 0.4954 0.9118 0.102 Uiso 0.70 1 calc PR D 2
H77I H 0.5465 0.5068 0.8821 0.102 Uiso 0.70 1 calc PR D 2
C78B C 0.6416(6) 0.5171(6) 0.8077(4) 0.065(3) Uiso 0.70 1 d PD D 2
H78G H 0.6064 0.5020 0.7917 0.097 Uiso 0.70 1 calc PR D 2
H78H H 0.6661 0.4814 0.8265 0.097 Uiso 0.70 1 calc PR D 2
H78I H 0.6688 0.5388 0.7804 0.097 Uiso 0.70 1 calc PR D 2
C80A C 0.4015(4) 0.6902(4) 0.8283(3) 0.065(2) Uani 1 1 d . . .
H80D H 0.3802 0.7228 0.8037 0.098 Uiso 1 1 calc R . .
H80E H 0.4040 0.7058 0.8617 0.098 Uiso 1 1 calc R . .
H80F H 0.3776 0.6528 0.8334 0.098 Uiso 1 1 calc R . .
C81A C 0.4112(3) 0.7213(3) 0.6968(3) 0.0405(17) Uani 1 1 d . . .
H81C H 0.3877 0.6874 0.7167 0.049 Uiso 1 1 calc R . .
H81D H 0.4387 0.7033 0.6696 0.049 Uiso 1 1 calc R . .
C82A C 0.3661(3) 0.7733(3) 0.6725(3) 0.0382(17) Uani 1 1 d . . .
H82C H 0.3902 0.8065 0.6523 0.046 Uiso 1 1 calc R . .
H82D H 0.3400 0.7566 0.6480 0.046 Uiso 1 1 calc R . .
C83A C 0.3272(3) 0.8592(3) 0.7209(3) 0.0321(9) Uani 1 1 d U . .
C84A C 0.2909(3) 0.8798(3) 0.7677(2) 0.0314(15) Uani 1 1 d . . .
C85A C 0.2468(4) 0.8477(3) 0.7992(3) 0.0467(19) Uani 1 1 d . . .
H85B H 0.2366 0.8077 0.7925 0.056 Uiso 1 1 calc R . .
C86A C 0.2177(4) 0.8740(3) 0.8405(3) 0.0478(19) Uani 1 1 d . . .
H86B H 0.1864 0.8525 0.8618 0.057 Uiso 1 1 calc R . .
C87A C 0.2336(3) 0.9317(3) 0.8513(3) 0.0409(17) Uani 1 1 d . . .
H87B H 0.2152 0.9498 0.8806 0.049 Uiso 1 1 calc R . .
C88A C 0.2774(3) 0.9617(3) 0.8175(2) 0.0288(15) Uani 1 1 d . . .
C89A C 0.2941(3) 1.0257(3) 0.8235(2) 0.0289(15) Uani 1 1 d . . .
C90A C 0.2861(3) 1.1089(3) 0.8697(2) 0.0316(15) Uani 1 1 d . . .
C91A C 0.3285(3) 1.1378(3) 0.8317(3) 0.0306(15) Uani 1 1 d . . .
C92A C 0.2573(3) 1.1380(3) 0.9148(3) 0.0353(16) Uani 1 1 d . . .
C93A C 0.2525(4) 1.1020(3) 0.9635(3) 0.052(2) Uani 1 1 d . . .
H93B H 0.2672 1.0588 0.9676 0.063 Uiso 1 1 calc R . .
C94A C 0.2264(5) 1.1291(4) 1.0058(3) 0.072(3) Uani 1 1 d . . .
H94B H 0.2235 1.1045 1.0391 0.086 Uiso 1 1 calc R . .
C95A C 0.2046(4) 1.1916(4) 1.0003(3) 0.061(2) Uani 1 1 d . . .
H95B H 0.1882 1.2104 1.0299 0.074 Uiso 1 1 calc R . .
C96A C 0.2069(3) 1.2267(3) 0.9515(3) 0.0489(19) Uani 1 1 d . . .
H96B H 0.1896 1.2690 0.9471 0.059 Uiso 1 1 calc R . .
C97A C 0.2346(3) 1.2000(3) 0.9087(3) 0.0363(16) Uani 1 1 d . . .
H97B H 0.2377 1.2247 0.8755 0.044 Uiso 1 1 calc R . .
C98A C 0.3540(3) 1.1999(3) 0.8326(3) 0.0356(16) Uani 1 1 d . . .
C99A C 0.3803(3) 1.2144(3) 0.8772(3) 0.0455(18) Uani 1 1 d . . .
H99B H 0.3801 1.1855 0.9084 0.055 Uiso 1 1 calc R . .
C104 C 0.4065(3) 1.2712(4) 0.8755(4) 0.054(2) Uani 1 1 d . . .
H10Q H 0.4238 1.2818 0.9058 0.065 Uiso 1 1 calc R . .
C105 C 0.4072(3) 1.3121(4) 0.8303(4) 0.058(2) Uani 1 1 d . . .
H10R H 0.4253 1.3509 0.8296 0.069 Uiso 1 1 calc R . .
C106 C 0.3827(3) 1.2985(3) 0.7861(3) 0.052(2) Uani 1 1 d . . .
H10S H 0.3844 1.3275 0.7550 0.062 Uiso 1 1 calc R . .
C107 C 0.3552(3) 1.2421(3) 0.7867(3) 0.0389(17) Uani 1 1 d . . .
H10T H 0.3375 1.2325 0.7563 0.047 Uiso 1 1 calc R . .
N16 N 0.5140(5) 0.8901(7) 0.4383(5) 0.0695(15) Uiso 0.60 1 d PD E 1
O7 O 0.4711(5) 0.9074(5) 0.4721(4) 0.0695(15) Uiso 0.60 1 d PD E 1
O8 O 0.5678(4) 0.8789(5) 0.4452(4) 0.0695(15) Uiso 0.60 1 d PD E 1
N16' N 0.4863(9) 0.8887(10) 0.4356(9) 0.0695(15) Uiso 0.40 1 d P E 2
O7' O 0.4195(7) 0.8947(7) 0.4512(6) 0.0695(15) Uiso 0.40 1 d P E 2
O8' O 0.5044(8) 0.9225(7) 0.4693(6) 0.0695(15) Uiso 0.40 1 d P E 2
O9 O 0.4896(3) 0.8749(3) 0.3991(2) 0.086(2) Uani 1 1 d D . .
N17 N 0.8469(4) 0.4297(3) 0.5609(3) 0.0652(19) Uani 1 1 d . . .
O10 O 0.8275(2) 0.4553(2) 0.60146(19) 0.0503(13) Uani 1 1 d . . .
O11 O 0.9036(4) 0.4245(4) 0.5466(3) 0.110(3) Uani 1 1 d . . .
O12 O 0.8076(4) 0.4109(3) 0.5339(3) 0.116(3) Uani 1 1 d . . .
N18 N 0.8043(3) 0.8087(3) 0.2572(2) 0.0396(14) Uani 1 1 d . . .
O13 O 0.8094(2) 0.7950(2) 0.21142(18) 0.0383(11) Uani 1 1 d . . .
O14 O 0.8521(2) 0.8111(2) 0.28273(19) 0.0465(12) Uani 1 1 d . . .
O15 O 0.7520(2) 0.8241(3) 0.2769(2) 0.0690(16) Uani 1 1 d . . .
N19 N 0.0927(6) 0.5283(6) -0.0383(4) 0.098(3) Uani 1 1 d . . .
O16 O 0.0594(6) 0.5797(6) -0.0438(4) 0.163(5) Uani 1 1 d . . .
O17 O 0.1293(3) 0.5254(3) -0.0041(2) 0.0626(16) Uani 1 1 d . . .
O18 O 0.0894(4) 0.4946(6) -0.0688(4) 0.161(5) Uani 1 1 d . . .
N20 N 0.7910(3) 0.2964(3) 0.2714(3) 0.0606(19) Uani 1 1 d . . .
O19 O 0.7508(3) 0.3151(3) 0.3112(3) 0.0886(14) Uani 1 1 d . F 1
O20 O 0.7578(3) 0.2916(3) 0.2351(3) 0.0886(14) Uani 1 1 d . F .
O21 O 0.8275(6) 0.2411(6) 0.2873(5) 0.026(3) Uiso 0.30 1 d P F 1
O21' O 0.8219(6) 0.3377(7) 0.2760(5) 0.047(3) Uiso 0.40 1 d P F 2
O21" O 0.8437(8) 0.3016(8) 0.2765(6) 0.042(4) Uiso 0.30 1 d P F 3
N21 N 0.6659(9) -0.0575(11) 0.8663(8) 0.117(2) Uiso 0.50 1 d PD G 1
O22 O 0.6155(7) -0.0426(9) 0.8863(6) 0.117(2) Uiso 0.50 1 d PD G 1
O23 O 0.6710(8) -0.0602(10) 0.8179(6) 0.117(2) Uiso 0.50 1 d PD G 1
O24 O 0.7164(8) -0.0474(10) 0.8867(7) 0.117(2) Uiso 0.50 1 d PD G 1
N21' N 0.6665(12) -0.0274(11) 0.8646(10) 0.117(2) Uiso 0.50 1 d P H 2
O22' O 0.6298(8) 0.0086(9) 0.8863(7) 0.117(2) Uiso 0.50 1 d P H 2
O23' O 0.6516(9) -0.0554(11) 0.8359(8) 0.117(2) Uiso 0.50 1 d P H 2
O24' O 0.7285(10) -0.0309(10) 0.8791(8) 0.117(2) Uiso 0.50 1 d P H 2

loop_
_atom_site_aniso_label
_atom_site_aniso_U_11
_atom_site_aniso_U_22
_atom_site_aniso_U_33
_atom_site_aniso_U_23
_atom_site_aniso_U_13
_atom_site_aniso_U_12
Er1 0.02071(16) 0.02087(17) 0.03432(18) -0.00668(12) -0.00385(12) -0.00029(12)
N1 0.024(3) 0.021(3) 0.037(3) -0.006(2) -0.002(2) 0.002(2)
N2 0.021(3) 0.025(3) 0.032(3) -0.006(2) -0.005(2) 0.001(2)
N3 0.021(3) 0.015(3) 0.044(3) -0.008(2) -0.005(2) -0.007(2)
N4 0.027(3) 0.021(3) 0.031(3) -0.005(2) 0.001(2) -0.004(2)
N5 0.027(3) 0.029(3) 0.036(3) -0.010(2) -0.005(2) -0.003(2)
N6 0.026(3) 0.021(3) 0.040(3) -0.005(2) -0.002(2) -0.003(2)
N7 0.038(3) 0.023(3) 0.034(3) -0.006(2) 0.009(2) -0.006(2)
N8 0.022(3) 0.041(3) 0.042(3) -0.014(3) -0.008(3) 0.001(2)
N9 0.040(3) 0.023(3) 0.038(3) -0.005(2) -0.004(3) -0.011(3)
N10 0.023(3) 0.026(3) 0.035(3) -0.006(2) 0.001(2) 0.002(2)
N11 0.033(3) 0.022(3) 0.038(3) -0.012(2) 0.000(3) -0.001(2)
N12 0.028(3) 0.025(3) 0.036(3) -0.002(2) -0.001(2) -0.008(2)
N13 0.028(3) 0.030(3) 0.039(3) -0.007(3) -0.003(2) -0.004(2)
N14 0.015(3) 0.032(3) 0.043(3) -0.007(2) -0.005(2) -0.007(2)
N15 0.028(3) 0.021(3) 0.076(4) -0.017(3) -0.015(3) 0.009(2)
O1 0.030(2) 0.032(3) 0.035(3) 0.001(2) -0.003(2) -0.004(2)
O2 0.023(2) 0.027(2) 0.038(3) -0.0081(19) -0.0005(19) -0.0015(18)
O3 0.025(2) 0.022(2) 0.049(3) -0.011(2) -0.011(2) 0.000(2)
O4 0.037(3) 0.037(3) 0.040(3) -0.003(2) -0.009(2) -0.006(2)
O5 0.019(2) 0.029(3) 0.078(3) -0.010(2) 0.003(2) -0.006(2)
O6 0.027(2) 0.043(3) 0.087(4) -0.040(3) 0.004(2) -0.009(2)
C1 0.030(4) 0.026(4) 0.057(4) -0.012(3) 0.002(3) -0.005(3)
C2 0.032(4) 0.027(4) 0.047(4) -0.008(3) -0.001(3) -0.001(3)
C3 0.034(4) 0.048(5) 0.067(5) -0.034(4) -0.001(4) -0.008(3)
C4 0.034(4) 0.062(5) 0.082(6) -0.040(5) -0.009(4) -0.002(4)
C5 0.042(5) 0.067(6) 0.084(6) -0.040(5) -0.016(4) 0.009(4)
C6 0.042(4) 0.047(5) 0.057(5) -0.023(4) -0.008(4) -0.007(4)
C7 0.029(4) 0.036(4) 0.048(4) -0.008(3) -0.010(3) -0.007(3)
C8 0.036(4) 0.088(7) 0.104(7) -0.054(6) -0.009(4) -0.010(4)
C12 0.053(5) 0.041(5) 0.086(6) -0.029(4) -0.016(4) 0.007(4)
C13 0.038(4) 0.025(4) 0.044(4) 0.000(3) -0.004(3) -0.004(3)
C14 0.033(4) 0.035(4) 0.038(4) 0.001(3) -0.005(3) -0.007(3)
C15 0.028(3) 0.032(4) 0.021(3) -0.005(3) -0.003(3) -0.008(3)
C16 0.025(3) 0.026(4) 0.034(4) -0.003(3) -0.002(3) -0.001(3)
C17 0.055(5) 0.036(4) 0.042(4) 0.003(3) 0.008(4) 0.008(4)
C18 0.074(6) 0.045(5) 0.048(5) -0.004(4) 0.012(4) 0.012(4)
C19 0.048(4) 0.029(4) 0.040(4) -0.006(3) 0.006(3) 0.015(3)
C20 0.037(4) 0.032(4) 0.031(4) -0.006(3) -0.006(3) 0.003(3)
C21 0.017(3) 0.029(4) 0.026(3) -0.010(3) -0.004(3) 0.003(3)
C22 0.036(4) 0.012(3) 0.041(4) -0.008(3) -0.002(3) -0.002(3)
C23 0.032(4) 0.022(4) 0.045(4) -0.010(3) 0.006(3) -0.004(3)
C24 0.041(4) 0.023(4) 0.044(4) -0.011(3) 0.002(3) -0.001(3)
C25 0.029(4) 0.030(4) 0.052(4) -0.007(3) -0.006(3) 0.001(3)
C26 0.037(4) 0.027(4) 0.065(5) -0.012(4) -0.005(4) 0.004(3)
C27 0.081(6) 0.022(4) 0.063(5) -0.009(4) -0.005(5) -0.005(4)
C28 0.111(8) 0.023(5) 0.072(6) -0.010(4) 0.025(5) -0.030(5)
C29 0.062(5) 0.035(5) 0.078(6) -0.015(4) 0.031(4) -0.014(4)
C30 0.079(6) 0.021(4) 0.051(5) -0.005(4) 0.026(4) -0.010(4)
C31 0.103(7) 0.026(4) 0.036(4) 0.000(3) 0.017(4) -0.006(4)
C32 0.177(12) 0.053(6) 0.054(6) 0.011(5) 0.032(7) 0.011(7)
C33 0.203(14) 0.067(7) 0.062(7) 0.004(6) 0.061(9) 0.015(8)
C34 0.168(12) 0.061(7) 0.103(9) 0.038(6) 0.087(9) 0.052(7)
C35 0.095(7) 0.042(5) 0.086(7) 0.007(5) 0.053(6) 0.006(5)
C36 0.019(3) 0.037(4) 0.053(5) -0.019(4) 0.004(3) -0.005(3)
C37 0.025(3) 0.031(4) 0.043(4) -0.004(3) 0.004(3) -0.001(3)
C38 0.022(3) 0.033(4) 0.048(4) -0.016(3) 0.010(3) -0.007(3)
C39 0.023(3) 0.045(5) 0.044(4) -0.008(4) 0.004(3) -0.004(3)
C40 0.028(4) 0.033(4) 0.056(5) -0.015(3) 0.008(3) -0.006(3)
C41 0.024(3) 0.032(4) 0.059(5) -0.006(4) 0.006(3) -0.006(3)
C42 0.032(4) 0.026(4) 0.059(5) -0.019(3) 0.005(3) -0.004(3)
C43 0.073(6) 0.037(5) 0.080(6) -0.020(4) -0.024(5) -0.008(4)
C44 0.049(5) 0.046(5) 0.092(6) -0.019(4) 0.016(4) -0.020(4)
C45 0.060(5) 0.031(4) 0.066(5) -0.019(4) -0.005(4) -0.013(4)
C46 0.067(5) 0.041(5) 0.054(5) -0.005(4) 0.012(4) -0.011(4)
C47 0.027(4) 0.032(4) 0.062(5) -0.012(3) -0.003(3) -0.005(3)
C48 0.035(4) 0.031(4) 0.044(4) -0.008(3) 0.000(3) -0.005(3)
C49 0.034(4) 0.015(3) 0.038(4) -0.009(3) -0.014(3) 0.012(3)
C50 0.027(4) 0.023(4) 0.041(4) -0.006(3) -0.002(3) -0.001(3)
C51 0.036(4) 0.056(5) 0.044(4) -0.011(4) -0.010(3) -0.016(4)
C52 0.042(4) 0.065(5) 0.031(4) -0.008(4) -0.005(3) -0.007(4)
C53 0.031(4) 0.048(5) 0.042(4) -0.016(3) -0.002(3) -0.005(3)
C54 0.030(4) 0.018(3) 0.033(4) -0.011(3) -0.005(3) 0.008(3)
C55 0.025(3) 0.013(3) 0.033(4) -0.007(3) -0.001(3) 0.000(3)
C56 0.029(4) 0.023(4) 0.046(4) -0.014(3) -0.001(3) -0.001(3)
C57 0.023(3) 0.034(4) 0.043(4) -0.009(3) 0.004(3) -0.009(3)
C58 0.029(4) 0.026(4) 0.040(4) -0.007(3) 0.000(3) -0.002(3)
C59 0.028(4) 0.023(4) 0.056(5) -0.012(3) -0.002(3) -0.005(3)
C60 0.038(4) 0.046(4) 0.045(4) -0.008(3) 0.003(3) -0.010(3)
C61 0.054(5) 0.046(5) 0.066(6) -0.016(4) 0.014(4) -0.024(4)
C62 0.048(5) 0.051(5) 0.058(5) -0.021(4) 0.008(4) -0.027(4)
C63 0.032(4) 0.042(4) 0.047(4) -0.020(3) -0.001(3) -0.005(3)
C64 0.022(3) 0.042(4) 0.047(4) 0.007(3) -0.004(3) -0.012(3)
C65 0.032(4) 0.045(5) 0.066(5) -0.007(4) -0.003(4) -0.002(4)
C66 0.030(4) 0.047(5) 0.096(7) 0.004(5) -0.017(4) 0.000(4)
C67 0.035(4) 0.056(5) 0.094(7) 0.006(5) -0.025(4) -0.012(4)
C68 0.049(5) 0.055(5) 0.062(5) -0.003(4) -0.014(4) -0.016(4)
C69 0.033(4) 0.039(4) 0.047(4) 0.002(3) -0.006(3) -0.006(3)
C70 0.028(4) 0.037(4) 0.054(4) -0.022(4) -0.003(3) -0.010(3)
C71 0.038(4) 0.040(4) 0.043(4) -0.017(4) -0.005(3) 0.001(3)
C72 0.063(5) 0.042(5) 0.047(5) -0.023(4) -0.011(4) 0.005(4)
C73 0.061(5) 0.043(5) 0.068(6) -0.024(4) -0.018(4) 0.008(4)
C74 0.040(4) 0.046(5) 0.084(6) -0.041(5) -0.029(4) 0.014(4)
C75 0.032(4) 0.035(4) 0.074(5) -0.031(4) 0.002(4) -0.004(3)
C76 0.087(6) 0.051(5) 0.051(5) 0.001(4) -0.010(5) -0.012(5)
C77 0.086(7) 0.086(7) 0.054(5) -0.016(5) 0.013(5) -0.014(6)
C78 0.127(9) 0.063(6) 0.063(6) -0.006(5) -0.002(6) -0.053(6)
C79 0.144(10) 0.066(7) 0.060(6) -0.003(5) -0.015(6) -0.009(6)
C80 0.040(5) 0.079(7) 0.128(8) -0.063(6) -0.031(5) 0.010(4)
C81 0.024(4) 0.031(4) 0.088(6) -0.027(4) -0.008(4) -0.007(3)
C82 0.020(3) 0.029(4) 0.098(6) -0.024(4) -0.022(4) 0.004(3)
C83 0.024(3) 0.020(4) 0.045(4) -0.010(3) 0.001(3) -0.003(3)
C84 0.0217(14) 0.0279(16) 0.0419(17) -0.0065(13) -0.0017(12) -0.0045(12)
C85 0.0217(14) 0.0279(16) 0.0419(17) -0.0065(13) -0.0017(12) -0.0045(12)
C86 0.0217(14) 0.0279(16) 0.0419(17) -0.0065(13) -0.0017(12) -0.0045(12)
C87 0.0217(14) 0.0279(16) 0.0419(17) -0.0065(13) -0.0017(12) -0.0045(12)
C88 0.0217(14) 0.0279(16) 0.0419(17) -0.0065(13) -0.0017(12) -0.0045(12)
C89 0.023(3) 0.032(4) 0.028(3) 0.006(3) -0.006(3) -0.003(3)
C90 0.028(3) 0.027(4) 0.033(4) -0.006(3) -0.002(3) -0.006(3)
C91 0.031(4) 0.027(4) 0.039(4) -0.004(3) 0.000(3) -0.006(3)
C92 0.032(4) 0.036(4) 0.048(4) -0.009(3) -0.007(3) -0.006(3)
C93 0.064(5) 0.053(5) 0.064(5) -0.003(4) -0.021(4) -0.024(4)
C94 0.093(7) 0.078(7) 0.086(7) -0.004(5) -0.052(6) -0.028(6)
C95 0.072(6) 0.084(7) 0.073(6) -0.022(5) -0.023(5) -0.032(6)
C96 0.058(5) 0.055(5) 0.086(7) -0.023(5) -0.007(5) -0.027(4)
C97 0.045(4) 0.037(5) 0.069(5) -0.009(4) -0.014(4) -0.008(4)
C98 0.040(4) 0.031(4) 0.059(5) -0.012(4) -0.013(4) -0.009(3)
C99 0.048(5) 0.047(5) 0.073(6) -0.030(4) -0.015(4) 0.003(4)
C100 0.077(6) 0.055(6) 0.092(7) -0.043(5) -0.023(5) 0.012(5)
C101 0.109(8) 0.046(6) 0.131(10) -0.057(7) -0.036(7) 0.012(6)
C102 0.077(6) 0.025(5) 0.113(8) -0.016(5) -0.042(6) 0.003(4)
C103 0.043(4) 0.037(5) 0.070(5) -0.009(4) -0.016(4) -0.011(4)
Er2 0.02016(16) 0.02018(17) 0.04323(19) -0.00707(13) -0.00472(13) -0.00006(12)
O1A 0.021(2) 0.024(2) 0.053(3) -0.014(2) -0.001(2) 0.0023(18)
O2A 0.027(2) 0.027(2) 0.052(3) -0.003(2) -0.009(2) 0.0035(19)
O3A 0.032(2) 0.017(2) 0.053(3) -0.008(2) -0.006(2) 0.0015(19)
O4A 0.018(2) 0.040(3) 0.065(3) -0.010(2) 0.004(2) 0.001(2)
O5A 0.067(4) 0.034(3) 0.108(5) -0.018(3) -0.047(4) 0.017(3)
O6A 0.030(2) 0.027(3) 0.071(3) -0.015(2) -0.015(2) 0.006(2)
N1A 0.020(3) 0.026(3) 0.047(3) -0.009(2) 0.000(2) 0.000(2)
N2A 0.024(3) 0.033(3) 0.045(3) -0.012(3) -0.003(2) -0.004(2)
N3A 0.030(3) 0.020(3) 0.036(3) -0.003(2) -0.005(2) 0.002(2)
N4A 0.031(3) 0.019(3) 0.041(3) -0.005(2) 0.002(3) 0.003(2)
N5A 0.020(3) 0.024(3) 0.042(3) -0.007(2) 0.001(2) 0.002(2)
N6A 0.029(3) 0.019(3) 0.043(3) -0.004(2) 0.001(2) -0.004(2)
N7A 0.021(3) 0.020(3) 0.039(3) -0.006(2) -0.002(2) 0.003(2)
N8A 0.027(3) 0.026(3) 0.039(3) -0.003(2) -0.004(2) 0.006(2)
N9A 0.033(3) 0.020(3) 0.044(3) -0.005(2) -0.006(3) -0.002(2)
N10A 0.019(3) 0.024(3) 0.039(3) -0.001(2) -0.002(2) 0.004(2)
N11A 0.030(3) 0.024(3) 0.046(3) -0.006(3) 0.004(3) -0.007(2)
N12A 0.033(3) 0.020(3) 0.042(3) -0.004(2) -0.004(2) -0.004(2)
N13A 0.024(3) 0.039(3) 0.053(4) -0.022(3) -0.006(3) 0.007(2)
N14A 0.050(4) 0.034(4) 0.102(5) -0.015(4) -0.037(4) 0.006(3)
N15A 0.030(3) 0.023(3) 0.057(4) -0.012(3) -0.007(3) -0.002(2)
C1A 0.026(4) 0.025(4) 0.071(5) -0.009(4) -0.011(3) 0.007(3)
C2A 0.018(3) 0.026(4) 0.075(5) -0.020(4) -0.002(3) -0.003(3)
C3A 0.020(4) 0.043(5) 0.085(6) -0.008(4) 0.000(4) 0.001(3)
C4A 0.028(4) 0.047(5) 0.083(6) -0.035(5) 0.014(4) -0.012(4)
C5A 0.041(4) 0.061(6) 0.065(6) -0.032(5) 0.022(4) -0.020(4)
C6A 0.024(4) 0.052(5) 0.071(6) -0.022(4) 0.013(4) -0.010(3)
C7A 0.009(3) 0.036(4) 0.073(5) -0.018(4) 0.000(3) 0.000(3)
C8A 0.048(5) 0.058(6) 0.143(9) -0.058(6) -0.001(5) 0.003(4)
C12A 0.048(5) 0.062(5) 0.060(5) -0.012(4) 0.008(4) -0.016(4)
C13A 0.020(3) 0.031(4) 0.071(5) -0.011(4) 0.004(3) 0.002(3)
C14A 0.019(3) 0.044(4) 0.062(5) -0.020(4) 0.000(3) 0.005(3)
C15A 0.0167(19) 0.029(2) 0.053(3) -0.0158(19) -0.0037(17) -0.0013(17)
C16A 0.022(3) 0.030(4) 0.041(4) -0.009(3) 0.002(3) 0.008(3)
C17A 0.032(4) 0.071(6) 0.053(5) -0.027(4) 0.006(4) 0.008(4)
C18A 0.038(4) 0.082(6) 0.035(4) -0.020(4) 0.000(3) 0.020(4)
C19A 0.026(4) 0.048(5) 0.047(4) -0.013(4) -0.006(3) 0.007(3)
C20A 0.024(4) 0.027(4) 0.041(4) -0.007(3) 0.008(3) -0.008(3)
C21A 0.029(4) 0.018(3) 0.031(4) -0.005(3) -0.011(3) 0.012(3)
C22A 0.025(3) 0.017(3) 0.045(4) -0.005(3) -0.001(3) 0.001(3)
C23A 0.025(3) 0.016(3) 0.041(4) -0.007(3) 0.001(3) 0.000(3)
C24A 0.024(3) 0.022(3) 0.043(4) 0.002(3) -0.002(3) -0.007(3)
C25A 0.029(4) 0.024(4) 0.045(4) 0.002(3) -0.001(3) -0.009(3)
C26A 0.033(4) 0.036(4) 0.044(4) 0.008(3) -0.012(3) -0.004(3)
C27A 0.022(3) 0.038(4) 0.054(5) 0.007(3) -0.006(3) -0.002(3)
C28A 0.023(4) 0.036(4) 0.059(5) 0.000(3) -0.002(3) 0.002(3)
C29A 0.023(3) 0.031(4) 0.040(4) -0.003(3) -0.004(3) -0.003(3)
C30A 0.022(3) 0.019(3) 0.040(4) 0.001(3) -0.001(3) 0.005(3)
C31A 0.026(4) 0.037(4) 0.042(4) 0.001(3) -0.002(3) 0.003(3)
C32A 0.038(4) 0.032(4) 0.062(5) 0.003(4) 0.006(4) -0.001(3)
C33A 0.047(5) 0.037(5) 0.061(5) 0.004(4) 0.013(4) 0.018(4)
C34A 0.054(5) 0.029(4) 0.037(4) -0.003(3) 0.005(3) 0.010(4)
C35A 0.035(4) 0.027(4) 0.048(4) 0.000(3) -0.003(3) 0.009(3)
C36A 0.040(4) 0.021(4) 0.079(5) -0.001(4) -0.021(4) -0.002(3)
C37A 0.031(4) 0.020(4) 0.075(5) -0.005(3) -0.015(3) 0.000(3)
C38A 0.035(4) 0.023(4) 0.084(6) 0.009(4) -0.020(4) -0.001(3)
C39A 0.027(4) 0.038(5) 0.166(10) -0.006(5) -0.039(5) 0.005(4)
C40A 0.054(5) 0.030(5) 0.180(11) -0.018(6) -0.058(6) -0.004(4)
C41A 0.051(5) 0.026(4) 0.125(8) -0.014(5) -0.043(5) 0.016(4)
C42A 0.034(4) 0.052(5) 0.060(5) 0.010(4) -0.003(4) 0.001(4)
C43A 0.034(4) 0.050(5) 0.089(6) -0.008(4) -0.014(4) 0.004(4)
C44A 0.044(5) 0.074(6) 0.071(6) 0.012(5) -0.002(4) 0.028(4)
C45A 0.043(5) 0.096(7) 0.086(7) -0.006(5) 0.001(4) -0.024(5)
C47A 0.054(5) 0.026(4) 0.139(10) -0.020(5) -0.050(6) 0.018(4)
C48A 0.067(6) 0.030(5) 0.121(8) -0.004(5) -0.052(6) 0.011(4)
C49A 0.0167(19) 0.029(2) 0.053(3) -0.0158(19) -0.0037(17) -0.0013(17)
C50A 0.021(3) 0.028(4) 0.057(4) -0.007(3) -0.010(3) 0.008(3)
C51A 0.036(4) 0.031(4) 0.079(6) -0.013(4) -0.023(4) -0.001(3)
C52A 0.024(4) 0.051(5) 0.092(6) -0.030(4) -0.022(4) 0.000(3)
C53A 0.035(4) 0.033(4) 0.068(5) -0.014(4) -0.004(4) -0.013(3)
C54A 0.021(3) 0.023(4) 0.047(4) -0.009(3) -0.003(3) 0.001(3)
C55A 0.021(3) 0.024(4) 0.046(4) -0.013(3) 0.006(3) 0.000(3)
C56A 0.034(4) 0.025(4) 0.042(4) -0.013(3) 0.012(3) 0.000(3)
C57A 0.036(4) 0.020(4) 0.040(4) -0.006(3) 0.001(3) 0.007(3)
C58A 0.051(4) 0.017(4) 0.049(4) -0.007(3) 0.006(3) 0.007(3)
C59A 0.049(5) 0.039(5) 0.068(5) -0.006(4) 0.010(4) -0.019(4)
C60A 0.076(6) 0.035(5) 0.077(6) -0.014(4) 0.008(5) -0.019(5)
C61A 0.103(8) 0.028(5) 0.074(6) -0.004(4) -0.002(5) -0.016(5)
C62A 0.089(7) 0.028(5) 0.077(6) -0.010(4) -0.021(5) 0.010(4)
C63A 0.067(5) 0.030(5) 0.072(6) -0.009(4) -0.011(4) 0.000(4)
C64A 0.047(4) 0.019(4) 0.051(5) -0.009(3) -0.007(3) 0.007(3)
C65A 0.068(5) 0.041(5) 0.049(5) -0.004(4) -0.006(4) 0.009(4)
C66A 0.134(10) 0.045(5) 0.054(6) 0.010(4) -0.018(6) 0.017(6)
C67A 0.089(8) 0.060(6) 0.085(8) -0.005(5) -0.033(6) 0.009(5)
C68A 0.073(6) 0.045(5) 0.071(6) 0.008(4) -0.033(5) 0.006(4)
C69A 0.059(5) 0.024(4) 0.053(5) -0.005(3) -0.017(4) 0.005(3)
C70A 0.033(4) 0.025(4) 0.085(6) -0.014(4) -0.012(4) -0.001(3)
C71A 0.039(4) 0.036(5) 0.095(7) -0.010(4) -0.019(4) 0.002(4)
C72A 0.048(5) 0.051(5) 0.071(6) -0.001(4) -0.010(4) -0.005(4)
C73A 0.059(5) 0.049(5) 0.069(6) 0.002(4) -0.005(4) -0.009(4)
C74A 0.039(4) 0.044(5) 0.075(6) -0.011(4) -0.002(4) -0.011(4)
C75A 0.042(5) 0.031(4) 0.077(6) -0.016(4) -0.013(4) -0.008(4)
C76A 0.068(6) 0.062(6) 0.086(7) 0.006(5) -0.024(5) -0.004(5)
C80A 0.068(6) 0.063(6) 0.067(6) -0.010(5) -0.003(5) -0.013(5)
C81A 0.034(4) 0.024(4) 0.067(5) -0.018(3) -0.008(3) -0.003(3)
C82A 0.037(4) 0.023(4) 0.060(5) -0.022(3) -0.001(3) -0.003(3)
C83A 0.0167(19) 0.029(2) 0.053(3) -0.0158(19) -0.0037(17) -0.0013(17)
C84A 0.030(3) 0.022(4) 0.043(4) -0.005(3) -0.008(3) -0.003(3)
C85A 0.069(5) 0.019(4) 0.056(5) -0.012(3) -0.002(4) -0.012(4)
C86A 0.065(5) 0.028(4) 0.053(5) -0.007(3) 0.012(4) -0.026(4)
C87A 0.048(4) 0.031(4) 0.044(4) -0.003(3) 0.002(3) -0.013(3)
C88A 0.029(3) 0.023(4) 0.035(4) -0.002(3) -0.003(3) -0.006(3)
C89A 0.026(3) 0.018(3) 0.044(4) -0.003(3) -0.009(3) -0.002(3)
C90A 0.030(3) 0.023(4) 0.043(4) -0.003(3) -0.014(3) 0.002(3)
C91A 0.024(3) 0.020(3) 0.048(4) -0.002(3) -0.007(3) 0.001(3)
C92A 0.034(4) 0.028(4) 0.046(4) -0.010(3) -0.008(3) -0.007(3)
C93A 0.087(6) 0.025(4) 0.043(5) -0.001(4) -0.005(4) 0.002(4)
C94A 0.128(8) 0.047(6) 0.041(5) -0.008(4) 0.001(5) -0.009(5)
C95A 0.094(7) 0.038(5) 0.054(5) -0.018(4) -0.004(5) 0.004(4)
C96A 0.054(5) 0.037(4) 0.058(5) -0.012(4) -0.007(4) -0.003(4)
C97A 0.032(4) 0.033(4) 0.045(4) -0.005(3) -0.006(3) -0.007(3)
C98A 0.023(3) 0.026(4) 0.058(5) -0.009(3) 0.005(3) -0.002(3)
C99A 0.032(4) 0.040(4) 0.067(5) -0.012(4) -0.004(4) -0.009(3)
C104 0.042(4) 0.040(5) 0.087(6) -0.023(5) -0.013(4) -0.010(4)
C105 0.032(4) 0.039(5) 0.105(7) -0.022(5) 0.004(4) -0.008(4)
C106 0.044(4) 0.032(4) 0.075(6) -0.001(4) 0.013(4) -0.002(4)
C107 0.029(4) 0.025(4) 0.063(5) -0.010(4) 0.004(3) -0.001(3)
O9 0.092(5) 0.108(6) 0.058(4) -0.027(4) 0.010(4) 0.005(4)
N17 0.083(6) 0.060(5) 0.054(5) -0.006(4) -0.020(4) -0.012(4)
O10 0.054(3) 0.056(3) 0.043(3) -0.012(3) -0.007(2) -0.004(3)
O11 0.093(6) 0.106(6) 0.142(7) -0.055(5) 0.040(5) -0.044(5)
O12 0.178(8) 0.078(5) 0.102(6) -0.010(4) -0.094(6) -0.009(5)
N18 0.028(3) 0.032(3) 0.059(4) -0.007(3) -0.003(3) -0.001(3)
O13 0.040(3) 0.030(3) 0.047(3) -0.013(2) -0.006(2) 0.006(2)
O14 0.036(3) 0.043(3) 0.062(3) -0.014(2) -0.009(2) -0.002(2)
O15 0.035(3) 0.093(5) 0.082(4) -0.033(4) -0.004(3) 0.011(3)
N19 0.129(10) 0.103(8) 0.064(6) -0.012(6) 0.015(6) -0.040(7)
O16 0.207(12) 0.166(11) 0.119(8) 0.028(8) -0.073(8) -0.057(9)
O17 0.057(3) 0.097(5) 0.043(3) -0.021(3) 0.002(3) -0.039(3)
O18 0.107(6) 0.292(14) 0.121(7) -0.125(9) 0.036(5) -0.104(8)
N20 0.067(5) 0.054(5) 0.061(5) -0.010(4) 0.026(4) -0.024(4)
O19 0.104(4) 0.070(3) 0.096(4) -0.017(3) -0.027(3) -0.012(3)
O20 0.104(4) 0.070(3) 0.096(4) -0.017(3) -0.027(3) -0.012(3)

loop_
_atom_type_symbol
_atom_type_description
_atom_type_scat_dispersion_real
_atom_type_scat_dispersion_imag
_atom_type_scat_source
C C 0.0033 0.0016 'International Tables Vol C Tables 4.2.6.8 and 6.1.1.4'
H H 0.0000 0.0000 'International Tables Vol C Tables 4.2.6.8 and 6.1.1.4'
N N 0.0061 0.0033 'International Tables Vol C Tables 4.2.6.8 and 6.1.1.4'
O O 0.0106 0.0060 'International Tables Vol C Tables 4.2.6.8 and 6.1.1.4'
Er Er -0.2586 4.9576 'International Tables Vol C Tables 4.2.6.8 and 6.1.1.4'

loop_
_geom_angle_atom_site_label_1
_geom_angle_atom_site_label_2
_geom_angle_atom_site_label_3
_geom_angle
O1 Er1 O3 75.81(15)
O1 Er1 O2 78.72(14)
O3 Er1 O2 77.49(13)
O1 Er1 N2 137.47(15)
O3 Er1 N2 74.08(15)
O2 Er1 N2 65.97(14)
O1 Er1 N3 71.78(15)
O3 Er1 N3 66.53(14)
O2 Er1 N3 137.74(14)
N2 Er1 N3 120.52(15)
O1 Er1 N1 65.36(16)
O3 Er1 N1 135.54(15)
O2 Er1 N1 74.55(14)
N2 Er1 N1 122.35(16)
N3 Er1 N1 117.03(16)
O1 Er1 N6 90.79(15)
O3 Er1 N6 130.05(15)
O2 Er1 N6 147.40(15)
N2 Er1 N6 131.69(15)
N3 Er1 N6 63.58(15)
N1 Er1 N6 73.03(15)
O1 Er1 N5 144.89(16)
O3 Er1 N5 89.01(15)
O2 Er1 N5 129.20(15)
N2 Er1 N5 63.23(15)
N3 Er1 N5 73.14(16)
N1 Er1 N5 135.39(15)
N6 Er1 N5 74.88(15)
O1 Er1 N4 129.30(15)
O3 Er1 N4 146.84(15)
O2 Er1 N4 86.27(14)
N2 Er1 N4 72.93(15)
N3 Er1 N4 135.93(14)
N1 Er1 N4 63.98(16)
N6 Er1 N4 76.65(15)
N5 Er1 N4 79.08(16)
C16 N1 C20 118.2(5)
C16 N1 Er1 118.6(4)
C20 N1 Er1 123.2(4)
C54 N2 C50 117.5(5)
C54 N2 Er1 124.1(4)
C50 N2 Er1 118.2(4)
C88 N3 C84 119.3(5)
C88 N3 Er1 122.6(4)
C84 N3 Er1 118.0(4)
C21 N4 N7 118.2(5)
C21 N4 Er1 120.6(4)
N7 N4 Er1 121.1(3)
C55 N5 N8 117.8(5)
C55 N5 Er1 121.5(4)
N8 N5 Er1 120.5(4)
C89 N6 N9 118.7(5)
C89 N6 Er1 120.7(4)
N9 N6 Er1 120.3(4)
C23 N7 N4 120.0(5)
C57 N8 N5 119.7(5)
C91 N9 N6 119.8(5)
C22 N10 C21 116.7(5)
C55 N11 C56 117.2(5)
C90 N12 C89 118.3(5)
C15 N13 C14 123.6(5)
C15 N13 H13E 118.2
C14 N13 H13E 118.2
C49 N14 C48 121.8(5)
C49 N14 H14E 119.1
C48 N14 H14E 119.1
C83 N15 C82 123.8(5)
C83 N15 H15A 118.1
C82 N15 H15A 118.1
C15 O1 Er1 125.9(4)
C49 O2 Er1 123.1(4)
C83 O3 Er1 123.5(4)
C7 O4 C13 113.9(5)
C41 O5 C47 115.4(4)
C75 O6 C81 113.3(5)
C70 C1 C36 115.7(5)
C70 C1 C2 111.1(5)
C36 C1 C2 110.5(5)
C70 C1 H1A 106.3
C36 C1 H1A 106.3
C2 C1 H1A 106.3
C3 C2 C7 118.2(6)
C3 C2 C1 123.1(6)
C7 C2 C1 118.8(5)
C4 C3 C2 122.3(6)
C4 C3 H3A 118.8
C2 C3 H3A 118.8
C5 C4 C3 117.7(6)
C5 C4 C8 121.2(7)
C3 C4 C8 121.0(6)
C6 C5 C4 122.5(7)
C6 C5 H5A 118.8
C4 C5 H5A 118.8
C5 C6 C7 118.1(6)
C5 C6 C12 121.7(7)
C7 C6 C12 120.1(6)
O4 C7 C2 118.6(6)
O4 C7 C6 120.1(5)
C2 C7 C6 121.0(6)
C9' C8 C11 133.8(12)
C9' C8 C9 50.9(9)
C11 C8 C9 112.9(9)
C9' C8 C4 114.4(11)
C11 C8 C4 111.8(8)
C9 C8 C4 108.1(8)
C9' C8 C10' 112.2(11)
C11 C8 C10' 51.6(9)
C9 C8 C10' 144.0(12)
C4 C8 C10' 107.8(10)
C9' C8 C10 56.9(10)
C11 C8 C10 111.1(9)
C9 C8 C10 107.5(8)
C4 C8 C10 105.1(8)
C10' C8 C10 62.6(10)
C9' C8 C11' 110.5(11)
C11 C8 C11' 55.3(9)
C9 C8 C11' 63.7(10)
C4 C8 C11' 104.9(11)
C10' C8 C11' 106.4(10)
C10 C8 C11' 150.0(12)
C8 C9 H9A 109.5
C8 C9 H9B 109.5
H9A C9 H9B 109.5
C8 C9 H9C 109.5
H9A C9 H9C 109.5
H9B C9 H9C 109.5
C8 C10 H10A 109.5
C8 C10 H10B 109.5
H10A C10 H10B 109.5
C8 C10 H10C 109.5
H10A C10 H10C 109.5
H10B C10 H10C 109.5
C8 C11 H11A 109.5
C8 C11 H11B 109.5
H11A C11 H11B 109.5
C8 C11 H11C 109.5
H11A C11 H11C 109.5
H11B C11 H11C 109.5
C8 C9' H9'A 109.5
C8 C9' H9'B 109.5
H9'A C9' H9'B 109.5
C8 C9' H9'C 109.5
H9'A C9' H9'C 109.5
H9'B C9' H9'C 109.5
C8 C10' H10D 109.5
C8 C10' H10E 109.5
H10D C10' H10E 109.5
C8 C10' H10F 109.5
H10D C10' H10F 109.5
H10E C10' H10F 109.5
C8 C11' H11D 109.5
C8 C11' H11E 109.5
H11D C11' H11E 109.5
C8 C11' H11F 109.5
H11D C11' H11F 109.5
H11E C11' H11F 109.5
C6 C12 H12A 109.5
C6 C12 H12B 109.5
H12A C12 H12B 109.5
C6 C12 H12C 109.5
H12A C12 H12C 109.5
H12B C12 H12C 109.5
O4 C13 C14 106.5(5)
O4 C13 H13A 110.4
C14 C13 H13A 110.4
O4 C13 H13B 110.4
C14 C13 H13B 110.4
H13A C13 H13B 108.6
N13 C14 C13 110.6(5)
N13 C14 H14A 109.5
C13 C14 H14A 109.5
N13 C14 H14B 109.5
C13 C14 H14B 109.5
H14A C14 H14B 108.1
O1 C15 N13 123.1(6)
O1 C15 C16 117.3(5)
N13 C15 C16 119.6(5)
N1 C16 C17 122.3(6)
N1 C16 C15 112.4(5)
C17 C16 C15 125.3(6)
C16 C17 C18 119.2(6)
C16 C17 H17A 120.4
C18 C17 H17A 120.4
C19 C18 C17 118.4(7)
C19 C18 H18A 120.8
C17 C18 H18A 120.8
C20 C19 C18 119.1(7)
C20 C19 H19A 120.4
C18 C19 H19A 120.4
N1 C20 C19 122.9(6)
N1 C20 C21 114.1(5)
C19 C20 C21 123.0(6)
N4 C21 N10 125.2(5)
N4 C21 C20 117.8(5)
N10 C21 C20 116.9(5)
N10 C22 C23 119.0(5)
N10 C22 C24 115.8(5)
C23 C22 C24 125.2(6)
N7 C23 C22 120.5(6)
N7 C23 C30 112.9(5)
C22 C23 C30 126.5(6)
C25 C24 C29 119.2(6)
C25 C24 C22 118.6(6)
C29 C24 C22 122.3(6)
C24 C25 C26 120.1(6)
C24 C25 H25A 120.0
C26 C25 H25A 120.0
C25 C26 C27 120.5(7)
C25 C26 H26A 119.7
C27 C26 H26A 119.7
C28 C27 C26 118.7(7)
C28 C27 H27A 120.7
C26 C27 H27A 120.7
C27 C28 C29 122.1(7)
C27 C28 H28A 118.9
C29 C28 H28A 118.9
C28 C29 C24 119.4(7)
C28 C29 H29A 120.3
C24 C29 H29A 120.3
C31 C30 C35 120.3(8)
C31 C30 C23 120.9(7)
C35 C30 C23 118.4(8)
C30 C31 C32 122.5(9)
C30 C31 H31A 118.8
C32 C31 H31A 118.8
C31 C32 C33 115.5(10)
C31 C32 H32A 122.3
C33 C32 H32A 122.3
C34 C33 C32 122.4(9)
C34 C33 H33A 118.8
C32 C33 H33A 118.8
C33 C34 C35 120.0(10)
C33 C34 H34A 120.0
C35 C34 H34A 120.0
C34 C35 C30 119.0(10)
C34 C35 H35A 120.5
C30 C35 H35A 120.5
C41 C36 C37 117.7(6)
C41 C36 C1 120.7(6)
C37 C36 C1 121.4(6)
C38 C37 C36 122.2(6)
C38 C37 H37A 118.9
C36 C37 H37A 118.9
C39 C38 C37 117.3(6)
C39 C38 C42 122.9(6)
C37 C38 C42 119.7(6)
C38 C39 C40 123.1(6)
C38 C39 H39A 118.4
C40 C39 H39A 118.4
C41 C40 C39 116.7(6)
C41 C40 C46 122.8(6)
C39 C40 C46 120.5(6)
C36 C41 C40 122.9(6)
C36 C41 O5 117.9(6)
C40 C41 O5 119.1(6)
C43 C42 C45 109.0(6)
C43 C42 C44 108.1(7)
C45 C42 C44 107.2(6)
C43 C42 C38 112.4(5)
C45 C42 C38 111.5(6)
C44 C42 C38 108.4(5)
C42 C43 H43A 109.5
C42 C43 H43B 109.5
H43A C43 H43B 109.5
C42 C43 H43C 109.5
H43A C43 H43C 109.5
H43B C43 H43C 109.5
C42 C44 H44A 109.5
C42 C44 H44B 109.5
H44A C44 H44B 109.5
C42 C44 H44C 109.5
H44A C44 H44C 109.5
H44B C44 H44C 109.5
C42 C45 H45A 109.5
C42 C45 H45B 109.5
H45A C45 H45B 109.5
C42 C45 H45C 109.5
H45A C45 H45C 109.5
H45B C45 H45C 109.5
C40 C46 H46A 109.5
C40 C46 H46B 109.5
H46A C46 H46B 109.5
C40 C46 H46C 109.5
H46A C46 H46C 109.5
H46B C46 H46C 109.5
O5 C47 C48 108.2(5)
O5 C47 H47A 110.1
C48 C47 H47A 110.1
O5 C47 H47B 110.1
C48 C47 H47B 110.1
H47A C47 H47B 108.4
N14 C48 C47 110.3(5)
N14 C48 H48A 109.6
C47 C48 H48A 109.6
N14 C48 H48B 109.6
C47 C48 H48B 109.6
H48A C48 H48B 108.1
O2 C49 N14 122.9(6)
O2 C49 C50 117.0(5)
N14 C49 C50 120.1(5)
N2 C50 C51 122.1(6)
N2 C50 C49 112.5(5)
C51 C50 C49 125.3(5)
C52 C51 C50 118.8(6)
C52 C51 H51A 120.6
C50 C51 H51A 120.6
C51 C52 C53 120.1(6)
C51 C52 H52A 120.0
C53 C52 H52A 120.0
C54 C53 C52 117.2(6)
C54 C53 H53A 121.4
C52 C53 H53A 121.4
N2 C54 C53 124.0(5)
N2 C54 C55 113.8(5)
C53 C54 C55 122.1(6)
N5 C55 N11 126.2(5)
N5 C55 C54 116.8(5)
N11 C55 C54 116.9(5)
N11 C56 C57 117.5(5)
N11 C56 C58 116.2(6)
C57 C56 C58 126.3(5)
N8 C57 C56 120.2(5)
N8 C57 C64 113.6(6)
C56 C57 C64 126.2(5)
C59 C58 C63 119.9(6)
C59 C58 C56 118.1(5)
C63 C58 C56 122.0(6)
C60 C59 C58 120.5(6)
C60 C59 H59A 119.7
C58 C59 H59A 119.7
C61 C60 C59 119.4(7)
C61 C60 H60A 120.3
C59 C60 H60A 120.3
C60 C61 C62 120.7(7)
C60 C61 H61A 119.7
C62 C61 H61A 119.7
C63 C62 C61 119.9(6)
C63 C62 H62A 120.0
C61 C62 H62A 120.0
C62 C63 C58 119.6(6)
C62 C63 H63A 120.2
C58 C63 H63A 120.2
C69 C64 C65 119.9(6)
C69 C64 C57 120.6(6)
C65 C64 C57 119.3(6)
C64 C65 C66 119.7(7)
C64 C65 H65A 120.2
C66 C65 H65A 120.2
C67 C66 C65 119.9(8)
C67 C66 H66A 120.0
C65 C66 H66A 120.0
C66 C67 C68 120.0(7)
C66 C67 H67A 120.0
C68 C67 H67A 120.0
C69 C68 C67 120.9(7)
C69 C68 H68A 119.6
C67 C68 H68A 119.6
C68 C69 C64 119.5(7)
C68 C69 H69A 120.2
C64 C69 H69A 120.2
C71 C70 C75 117.3(7)
C71 C70 C1 122.5(6)
C75 C70 C1 120.0(6)
C70 C71 C72 123.9(7)
C70 C71 H71A 118.0
C72 C71 H71A 118.0
C73 C72 C71 116.4(7)
C73 C72 C76 122.7(7)
C71 C72 C76 120.9(7)
C74 C73 C72 122.8(8)
C74 C73 H73A 118.6
C72 C73 H73A 118.6
C73 C74 C75 117.5(7)
C73 C74 C80 122.9(8)
C75 C74 C80 119.6(8)
O6 C75 C74 119.9(6)
O6 C75 C70 118.1(7)
C74 C75 C70 121.8(7)
C79 C76 C72 113.5(8)
C79 C76 C77 108.7(7)
C72 C76 C77 110.1(7)
C79 C76 C78 107.4(7)
C72 C76 C78 107.7(6)
C77 C76 C78 109.3(8)
C76 C77 H77A 109.5
C76 C77 H77B 109.5
H77A C77 H77B 109.5
C76 C77 H77C 109.5
H77A C77 H77C 109.5
H77B C77 H77C 109.5
C76 C78 H78A 109.5
C76 C78 H78B 109.5
H78A C78 H78B 109.5
C76 C78 H78C 109.5
H78A C78 H78C 109.5
H78B C78 H78C 109.5
C76 C79 H79A 109.5
C76 C79 H79B 109.5
H79A C79 H79B 109.5
C76 C79 H79C 109.5
H79A C79 H79C 109.5
H79B C79 H79C 109.5
C74 C80 H80A 109.5
C74 C80 H80B 109.5
H80A C80 H80B 109.5
C74 C80 H80C 109.5
H80A C80 H80C 109.5
H80B C80 H80C 109.5
O6 C81 C82 109.4(5)
O6 C81 H81A 109.8
C82 C81 H81A 109.8
O6 C81 H81B 109.8
C82 C81 H81B 109.8
H81A C81 H81B 108.3
N15 C82 C81 108.7(6)
N15 C82 H82A 109.9
C81 C82 H82A 109.9
N15 C82 H82B 109.9
C81 C82 H82B 109.9
H82A C82 H82B 108.3
O3 C83 N15 121.8(5)
O3 C83 C84 117.9(5)
N15 C83 C84 120.3(6)
N3 C84 C85 122.9(5)
N3 C84 C83 112.8(5)
C85 C84 C83 124.2(5)
C84 C85 C86 117.7(6)
C84 C85 H85A 121.2
C86 C85 H85A 121.2
C87 C86 C85 119.3(6)
C87 C86 H86A 120.3
C85 C86 H86A 120.3
C86 C87 C88 118.2(5)
C86 C87 H87A 120.9
C88 C87 H87A 120.9
N3 C88 C87 122.5(6)
N3 C88 C89 117.5(5)
C87 C88 C89 120.0(5)
N6 C89 N12 123.5(6)
N6 C89 C88 115.6(5)
N12 C89 C88 120.8(5)
N12 C90 C91 118.9(5)
N12 C90 C92 116.9(5)
C91 C90 C92 124.2(6)
N9 C91 C90 120.3(6)
N9 C91 C98 112.8(5)
C90 C91 C98 127.0(5)
C93 C92 C97 118.7(6)
C93 C92 C90 119.4(6)
C97 C92 C90 121.8(6)
C92 C93 C94 120.6(8)
C92 C93 H93A 119.7
C94 C93 H93A 119.7
C95 C94 C93 118.9(9)
C95 C94 H94A 120.6
C93 C94 H94A 120.6
C96 C95 C94 121.1(8)
C96 C95 H95A 119.4
C94 C95 H95A 119.4
C95 C96 C97 120.7(8)
C95 C96 H96A 119.6
C97 C96 H96A 119.6
C92 C97 C96 120.0(7)
C92 C97 H97A 120.0
C96 C97 H97A 120.0
C103 C98 C99 120.1(7)
C103 C98 C91 120.3(7)
C99 C98 C91 119.6(7)
C100 C99 C98 119.2(8)
C100 C99 H99A 120.4
C98 C99 H99A 120.4
C99 C100 C101 119.7(9)
C99 C100 H10G 120.2
C101 C100 H10G 120.2
C102 C101 C100 120.6(8)
C102 C101 H10H 119.7
C100 C101 H10H 119.7
C101 C102 C103 120.5(9)
C101 C102 H10I 119.8
C103 C102 H10I 119.8
C98 C103 C102 120.0(8)
C98 C103 H10J 120.0
C102 C103 H10J 120.0
O3A Er2 O1A 76.48(14)
O3A Er2 O2A 78.50(14)
O1A Er2 O2A 78.62(15)
O3A Er2 N1A 72.48(15)
O1A Er2 N1A 65.77(15)
O2A Er2 N1A 138.09(15)
O3A Er2 N2A 137.23(15)
O1A Er2 N2A 74.62(15)
O2A Er2 N2A 65.41(16)
N1A Er2 N2A 121.05(17)
O3A Er2 N3A 65.24(15)
O1A Er2 N3A 136.45(15)
O2A Er2 N3A 74.27(15)
N1A Er2 N3A 117.52(16)
N2A Er2 N3A 121.31(16)
O3A Er2 N5A 146.13(16)
O1A Er2 N5A 89.38(15)
O2A Er2 N5A 129.21(15)
N1A Er2 N5A 73.65(16)
N2A Er2 N5A 63.81(16)
N3A Er2 N5A 134.11(15)
O3A Er2 N6A 128.74(15)
O1A Er2 N6A 147.14(15)
O2A Er2 N6A 86.01(15)
N1A Er2 N6A 135.86(16)
N2A Er2 N6A 72.58(16)
N3A Er2 N6A 63.55(15)
N5A Er2 N6A 78.08(16)
O3A Er2 N4A 89.05(15)
O1A Er2 N4A 129.58(16)
O2A Er2 N4A 145.71(16)
N1A Er2 N4A 63.81(16)
N2A Er2 N4A 133.72(16)
N3A Er2 N4A 71.51(16)
N5A Er2 N4A 76.40(15)
N6A Er2 N4A 77.11(16)
C15A O1A Er2 122.4(4)
C49A O2A Er2 122.8(4)
C83A O3A Er2 124.9(4)
C7A O4A C13A 115.8(4)
C41A O5A C47A 110.9(6)
C75A O6A C81A 111.9(5)
C20A N1A C16A 116.7(5)
C20A N1A Er2 124.2(4)
C16A N1A Er2 119.1(4)
C54A N2A C50A 120.3(5)
C54A N2A Er2 122.6(4)
C50A N2A Er2 116.8(4)
C88A N3A C84A 118.5(5)
C88A N3A Er2 122.7(4)
C84A N3A Er2 118.3(4)
N7A N4A C21A 116.5(5)
N7A N4A Er2 121.4(4)
C21A N4A Er2 121.7(4)
N8A N5A C55A 118.0(5)
N8A N5A Er2 121.3(3)
C55A N5A Er2 120.6(4)
C89A N6A N9A 118.2(5)
C89A N6A Er2 121.8(4)
N9A N6A Er2 120.0(4)
N4A N7A C22A 120.0(5)
C57A N8A N5A 120.2(5)
C91A N9A N6A 118.9(5)
C21A N10A C23A 116.5(5)
C56A N11A C55A 117.5(5)
C89A N12A C90A 116.5(5)
C15A N13A C14A 121.8(6)
C15A N13A H13F 119.1
C14A N13A H13F 119.1
C49A N14A C48A 122.4(6)
C49A N14A H14F 118.8
C48A N14A H14F 118.8
C83A N15A C82A 121.7(5)
C83A N15A H15B 119.1
C82A N15A H15B 119.1
C70A C1A C2A 113.0(5)
C70A C1A C36A 112.2(6)
C2A C1A C36A 110.9(6)
C70A C1A H1AA 106.8
C2A C1A H1AA 106.8
C36A C1A H1AA 106.8
C7A C2A C3A 118.4(7)
C7A C2A C1A 121.3(6)
C3A C2A C1A 120.2(7)
C4A C3A C2A 121.6(8)
C4A C3A H3AA 119.2
C2A C3A H3AA 119.2
C5A C4A C3A 117.5(7)
C5A C4A C8A 123.9(7)
C3A C4A C8A 118.6(8)
C4A C5A C6A 122.9(7)
C4A C5A H5AA 118.5
C6A C5A H5AA 118.5
C5A C6A C7A 118.4(8)
C5A C6A C12A 121.2(7)
C7A C6A C12A 120.4(7)
C2A C7A O4A 119.7(6)
C2A C7A C6A 121.2(7)
O4A C7A C6A 119.0(7)
C11B C8A C10A 70.8(10)
C11B C8A C9A 119.8(14)
C10A C8A C9A 115.7(11)
C11B C8A C4A 117.2(10)
C10A C8A C4A 111.0(9)
C9A C8A C4A 114.6(12)
C11B C8A C9B 116.0(11)
C10A C8A C9B 132.1(12)
C9A C8A C9B 17.3(11)
C4A C8A C9B 106.5(10)
C11B C8A C10B 111.3(10)
C10A C8A C10B 41.6(8)
C9A C8A C10B 87.3(10)
C4A C8A C10B 99.9(8)
C9B C8A C10B 103.9(9)
C11B C8A C11A 36.1(9)
C10A C8A C11A 106.9(10)
C9A C8A C11A 103.1(10)
C4A C8A C11A 104.3(9)
C9B C8A C11A 91.2(10)
C10B C8A C11A 146.4(11)
C8A C9A H9AA 109.5
C8A C9A H9AB 109.5
H9AA C9A H9AB 109.5
C8A C9A H9AC 109.5
H9AA C9A H9AC 109.5
H9AB C9A H9AC 109.5
C8A C10A H10K 109.5
C8A C10A H10L 109.5
H10K C10A H10L 109.5
C8A C10A H10M 109.5
H10K C10A H10M 109.5
H10L C10A H10M 109.5
C8A C11A H11G 109.5
C8A C11A H11H 109.5
H11G C11A H11H 109.5
C8A C11A H11I 109.5
H11G C11A H11I 109.5
H11H C11A H11I 109.5
C8A C9B H9BA 109.5
C8A C9B H9BB 109.5
H9BA C9B H9BB 109.5
C8A C9B H9BC 109.5
H9BA C9B H9BC 109.5
H9BB C9B H9BC 109.5
C8A C10B H10N 109.5
C8A C10B H10O 109.5
H10N C10B H10O 109.5
C8A C10B H10P 109.5
H10N C10B H10P 109.5
H10O C10B H10P 109.5
C8A C11B H11J 109.5
C8A C11B H11K 109.5
H11J C11B H11K 109.5
C8A C11B H11L 109.5
H11J C11B H11L 109.5
H11K C11B H11L 109.5
C6A C12A H12D 109.5
C6A C12A H12E 109.5
H12D C12A H12E 109.5
C6A C12A H12F 109.5
H12D C12A H12F 109.5
H12E C12A H12F 109.5
O4A C13A C14A 107.7(5)
O4A C13A H13C 110.2
C14A C13A H13C 110.2
O4A C13A H13D 110.2
C14A C13A H13D 110.2
H13C C13A H13D 108.5
N13A C14A C13A 110.4(5)
N13A C14A H14C 109.6
C13A C14A H14C 109.6
N13A C14A H14D 109.6
C13A C14A H14D 109.6
H14C C14A H14D 108.1
O1A C15A N13A 122.1(6)
O1A C15A C16A 118.6(5)
N13A C15A C16A 119.3(6)
N1A C16A C17A 123.4(6)
N1A C16A C15A 111.2(5)
C17A C16A C15A 125.4(6)
C18A C17A C16A 118.3(6)
C18A C17A H17B 120.8
C16A C17A H17B 120.8
C17A C18A C19A 120.1(7)
C17A C18A H18B 119.9
C19A C18A H18B 119.9
C20A C19A C18A 117.3(6)
C20A C19A H19B 121.4
C18A C19A H19B 121.4
N1A C20A C19A 124.1(6)
N1A C20A C21A 115.5(5)
C19A C20A C21A 120.3(5)
N10A C21A N4A 126.5(5)
N10A C21A C20A 118.8(5)
N4A C21A C20A 114.6(5)
N7A C22A C23A 119.4(5)
N7A C22A C30A 113.7(5)
C23A C22A C30A 126.7(5)
N10A C23A C22A 119.6(5)
N10A C23A C24A 115.3(5)
C22A C23A C24A 125.1(5)
C25A C24A C29A 120.1(6)
C25A C24A C23A 119.0(6)
C29A C24A C23A 120.9(6)
C26A C25A C24A 119.0(6)
C26A C25A H25B 120.5
C24A C25A H25B 120.5
C27A C26A C25A 120.7(6)
C27A C26A H26B 119.6
C25A C26A H26B 119.6
C28A C27A C26A 120.4(6)
C28A C27A H27B 119.8
C26A C27A H27B 119.8
C27A C28A C29A 119.8(6)
C27A C28A H28B 120.1
C29A C28A H28B 120.1
C24A C29A C28A 119.9(6)
C24A C29A H29B 120.0
C28A C29A H29B 120.0
C31A C30A C35A 118.9(6)
C31A C30A C22A 119.9(6)
C35A C30A C22A 121.2(5)
C30A C31A C32A 120.4(6)
C30A C31A H31B 119.8
C32A C31A H31B 119.8
C33A C32A C31A 120.4(7)
C33A C32A H32B 119.8
C31A C32A H32B 119.8
C32A C33A C34A 120.3(7)
C32A C33A H33B 119.8
C34A C33A H33B 119.8
C33A C34A C35A 120.2(7)
C33A C34A H34B 119.9
C35A C34A H34B 119.9
C34A C35A C30A 119.9(6)
C34A C35A H35B 120.1
C30A C35A H35B 120.1
C37A C36A C41A 118.7(6)
C37A C36A C1A 123.0(6)
C41A C36A C1A 118.1(7)
C36A C37A C38A 122.7(6)
C36A C37A H37B 118.6
C38A C37A H37B 118.6
C37A C38A C39A 116.6(7)
C37A C38A C42A 122.7(6)
C39A C38A C42A 120.4(6)
C40A C39A C38A 123.2(7)
C40A C39A H39B 118.4
C38A C39A H39B 118.4
C39A C40A C41A 117.6(7)
C39A C40A C46B 117.9(9)
C41A C40A C46B 123.5(9)
C39A C40A C46A 127.7(8)
C41A C40A C46A 111.2(9)
C46B C40A C46A 30.0(7)
O5A C41A C36A 119.6(7)
O5A C41A C40A 119.8(7)
C36A C41A C40A 120.5(8)
C43A C42A C38A 111.8(6)
C43A C42A C45A 108.8(7)
C38A C42A C45A 110.4(6)
C43A C42A C44A 110.5(7)
C38A C42A C44A 107.0(6)
C45A C42A C44A 108.3(6)
C42A C43A H43D 109.5
C42A C43A H43E 109.5
H43D C43A H43E 109.5
C42A C43A H43F 109.5
H43D C43A H43F 109.5
H43E C43A H43F 109.5
C42A C44A H44D 109.5
C42A C44A H44E 109.5
H44D C44A H44E 109.5
C42A C44A H44F 109.5
H44D C44A H44F 109.5
H44E C44A H44F 109.5
C42A C45A H45D 109.5
C42A C45A H45E 109.5
H45D C45A H45E 109.5
C42A C45A H45F 109.5
H45D C45A H45F 109.5
H45E C45A H45F 109.5
C40A C46A H46D 109.5
C40A C46A H46E 109.5
H46D C46A H46E 109.5
C40A C46A H46F 109.5
H46D C46A H46F 109.5
H46E C46A H46F 109.5
C40A C46B H46G 109.5
C40A C46B H46H 109.5
H46G C46B H46H 109.5
C40A C46B H46I 109.5
H46G C46B H46I 109.5
H46H C46B H46I 109.5
O5A C47A C48A 110.7(7)
O5A C47A H47C 109.5
C48A C47A H47C 109.5
O5A C47A H47D 109.5
C48A C47A H47D 109.5
H47C C47A H47D 108.1
N14A C48A C47A 108.8(7)
N14A C48A H48C 109.9
C47A C48A H48C 109.9
N14A C48A H48D 109.9
C47A C48A H48D 109.9
H48C C48A H48D 108.3
O2A C49A N14A 121.3(6)
O2A C49A C50A 120.1(6)
N14A C49A C50A 118.5(5)
N2A C50A C51A 119.9(6)
N2A C50A C49A 112.6(5)
C51A C50A C49A 127.3(6)
C52A C51A C50A 119.1(6)
C52A C51A H51B 120.4
C50A C51A H51B 120.4
C53A C52A C51A 120.5(6)
C53A C52A H52B 119.7
C51A C52A H52B 119.7
C52A C53A C54A 117.9(7)
C52A C53A H53B 121.0
C54A C53A H53B 121.0
N2A C54A C53A 122.2(6)
N2A C54A C55A 115.4(5)
C53A C54A C55A 122.4(6)
N11A C55A N5A 124.3(6)
N11A C55A C54A 118.3(5)
N5A C55A C54A 117.4(5)
N11A C56A C57A 119.8(6)
N11A C56A C58A 114.0(6)
C57A C56A C58A 126.2(6)
N8A C57A C56A 119.9(6)
N8A C57A C64A 112.7(5)
C56A C57A C64A 127.3(6)
C63A C58A C59A 118.5(7)
C63A C58A C56A 124.5(7)
C59A C58A C56A 117.0(6)
C60A C59A C58A 118.4(8)
C60A C59A H59B 120.8
C58A C59A H59B 120.8
C61A C60A C59A 121.9(8)
C61A C60A H60B 119.1
C59A C60A H60B 119.1
C62A C61A C60A 119.5(8)
C62A C61A H61B 120.2
C60A C61A H61B 120.2
C61A C62A C63A 120.0(8)
C61A C62A H62B 120.0
C63A C62A H62B 120.0
C58A C63A C62A 121.8(8)
C58A C63A H63B 119.1
C62A C63A H63B 119.1
C65A C64A C69A 118.6(7)
C65A C64A C57A 122.2(7)
C69A C64A C57A 119.1(6)
C66A C65A C64A 119.5(8)
C66A C65A H65B 120.2
C64A C65A H65B 120.2
C65A C66A C67A 119.5(9)
C65A C66A H66B 120.3
C67A C66A H66B 120.3
C68A C67A C66A 121.0(9)
C68A C67A H67B 119.5
C66A C67A H67B 119.5
C67A C68A C69A 119.6(9)
C67A C68A H68B 120.2
C69A C68A H68B 120.2
C68A C69A C64A 121.7(8)
C68A C69A H69B 119.1
C64A C69A H69B 119.1
C71A C70A C75A 117.8(8)
C71A C70A C1A 121.9(7)
C75A C70A C1A 120.4(7)
C70A C71A C72A 123.0(7)
C70A C71A H71B 118.5
C72A C71A H71B 118.5
C73A C72A C71A 116.6(7)
C73A C72A C76A 123.6(8)
C71A C72A C76A 119.8(7)
C72A C73A C74A 122.8(8)
C72A C73A H73B 118.6
C74A C73A H73B 118.6
C75A C74A C73A 117.9(7)
C75A C74A C80A 120.8(7)
C73A C74A C80A 121.3(8)
O6A C75A C74A 118.7(7)
O6A C75A C70A 119.4(7)
C74A C75A C70A 121.6(7)
C77B C76A C78A 125.3(17)
C77B C76A C72A 111.1(8)
C78A C76A C72A 114.0(17)
C77B C76A C79B 112.4(9)
C78A C76A C79B 82.1(14)
C72A C76A C79B 106.9(8)
C77B C76A C77A 22.5(15)
C78A C76A C77A 111.3(15)
C72A C76A C77A 108(2)
C79B C76A C77A 131.9(19)
C77B C76A C78B 109.2(8)
C78A C76A C78B 27.9(13)
C72A C76A C78B 107.1(8)
C79B C76A C78B 109.8(8)
C77A C76A C78B 89.7(15)
C77B C76A C79A 86.8(15)
C78A C76A C79A 110.3(15)
C72A C76A C79A 103.7(18)
C79B C76A C79A 30.2(13)
C77A C76A C79A 108.9(15)
C78B C76A C79A 136.5(16)
C76A C79A H79D 109.5
C76A C79A H79E 109.5
H79D C79A H79E 109.5
C76A C79A H79F 109.5
H79D C79A H79F 109.5
H79E C79A H79F 109.5
C76A C77A H77D 109.5
C76A C77A H77E 109.5
H77D C77A H77E 109.5
C76A C77A H77F 109.5
H77D C77A H77F 109.5
H77E C77A H77F 109.5
C76A C78A H78D 109.5
C76A C78A H78E 109.5
H78D C78A H78E 109.5
C76A C78A H78F 109.5
H78D C78A H78F 109.5
H78E C78A H78F 109.5
C76A C79B H79G 109.5
C76A C79B H79H 109.5
H79G C79B H79H 109.5
C76A C79B H79I 109.5
H79G C79B H79I 109.5
H79H C79B H79I 109.5
C76A C77B H77G 109.5
C76A C77B H77H 109.5
H77G C77B H77H 109.5
C76A C77B H77I 109.5
H77G C77B H77I 109.5
H77H C77B H77I 109.5
C76A C78B H78G 109.5
C76A C78B H78H 109.5
H78G C78B H78H 109.5
C76A C78B H78I 109.5
H78G C78B H78I 109.5
H78H C78B H78I 109.5
C74A C80A H80D 109.5
C74A C80A H80E 109.5
H80D C80A H80E 109.5
C74A C80A H80F 109.5
H80D C80A H80F 109.5
H80E C80A H80F 109.5
O6A C81A C82A 106.9(5)
O6A C81A H81C 110.3
C82A C81A H81C 110.3
O6A C81A H81D 110.3
C82A C81A H81D 110.3
H81C C81A H81D 108.6
N15A C82A C81A 110.8(6)
N15A C82A H82C 109.5
C81A C82A H82C 109.5
N15A C82A H82D 109.5
C81A C82A H82D 109.5
H82C C82A H82D 108.1
O3A C83A N15A 122.6(6)
O3A C83A C84A 119.5(5)
N15A C83A C84A 117.9(6)
N3A C84A C85A 121.3(6)
N3A C84A C83A 111.3(5)
C85A C84A C83A 127.4(5)
C86A C85A C84A 119.5(6)
C86A C85A H85B 120.2
C84A C85A H85B 120.2
C85A C86A C87A 120.4(6)
C85A C86A H86B 119.8
C87A C86A H86B 119.8
C88A C87A C86A 117.0(6)
C88A C87A H87B 121.5
C86A C87A H87B 121.5
N3A C88A C87A 123.2(5)
N3A C88A C89A 115.7(5)
C87A C88A C89A 121.0(6)
N12A C89A N6A 126.1(5)
N12A C89A C88A 117.9(5)
N6A C89A C88A 116.0(5)
N12A C90A C91A 118.8(6)
N12A C90A C92A 116.7(6)
C91A C90A C92A 124.5(5)
N9A C91A C90A 121.4(5)
N9A C91A C98A 113.0(5)
C90A C91A C98A 125.6(6)
C97A C92A C93A 119.9(6)
C97A C92A C90A 120.5(6)
C93A C92A C90A 119.6(6)
C94A C93A C92A 119.8(7)
C94A C93A H93B 120.1
C92A C93A H93B 120.1
C95A C94A C93A 120.7(8)
C95A C94A H94B 119.7
C93A C94A H94B 119.7
C94A C95A C96A 119.5(7)
C94A C95A H95B 120.3
C96A C95A H95B 120.3
C95A C96A C97A 120.2(7)
C95A C96A H96B 119.9
C97A C96A H96B 119.9
C92A C97A C96A 119.8(7)
C92A C97A H97B 120.1
C96A C97A H97B 120.1
C107 C98A C99A 120.0(6)
C107 C98A C91A 118.6(6)
C99A C98A C91A 121.2(6)
C104 C99A C98A 119.4(7)
C104 C99A H99B 120.3
C98A C99A H99B 120.3
C105 C104 C99A 119.9(8)
C105 C104 H10Q 120.1
C99A C104 H10Q 120.1
C106 C105 C104 121.7(7)
C106 C105 H10R 119.2
C104 C105 H10R 119.2
C105 C106 C107 119.9(8)
C105 C106 H10S 120.1
C107 C106 H10S 120.1
C98A C107 C106 119.1(7)
C98A C107 H10T 120.4
C106 C107 H10T 120.4
O8 N16 O9 121.4(12)
O8 N16 O7 126.2(12)
O9 N16 O7 111.2(10)
O9 N16' O8' 151(2)
O9 N16' O7' 106.9(18)
O8' N16' O7' 95.9(18)
N16' O9 N16 28.2(12)
O11 N17 O12 118.5(8)
O11 N17 O10 122.1(7)
O12 N17 O10 119.4(8)
O15 N18 O14 118.2(6)
O15 N18 O13 120.4(6)
O14 N18 O13 121.2(5)
O18 N19 O17 129.3(14)
O18 N19 O16 117.7(14)
O17 N19 O16 112.4(11)
O21" N20 O21' 43.7(9)
O21" N20 O20 136.6(10)
O21' N20 O20 128.0(9)
O21" N20 O19 114.5(10)
O21' N20 O19 88.5(8)
O20 N20 O19 106.6(7)
O21" N20 O21 64.1(11)
O21' N20 O21 106.2(10)
O20 N20 O21 112.6(8)
O19 N20 O21 112.2(8)
O22 N21 O23 119.9(18)
O22 N21 O24 119.8(17)
O23 N21 O24 115.0(16)
O23' N21' O22' 123(3)
O23' N21' O24' 122(3)
O22' N21' O24' 115(2)

loop_
_geom_bond_atom_site_label_1
_geom_bond_atom_site_label_2
_geom_bond_distance
Er1 O1 2.310(4)
Er1 O3 2.312(4)
Er1 O2 2.335(4)
Er1 N2 2.479(5)
Er1 N3 2.486(5)
Er1 N1 2.503(5)
Er1 N6 2.519(5)
Er1 N5 2.529(5)
Er1 N4 2.530(5)
N1 C16 1.335(8)
N1 C20 1.343(8)
N2 C54 1.342(7)
N2 C50 1.363(7)
N3 C88 1.296(7)
N3 C84 1.336(7)
N4 C21 1.329(7)
N4 N7 1.344(7)
N5 C55 1.317(8)
N5 N8 1.344(7)
N6 C89 1.341(7)
N6 N9 1.350(7)
N7 C23 1.330(8)
N8 C57 1.337(8)
N9 C91 1.329(8)
N10 C22 1.332(8)
N10 C21 1.361(8)
N11 C55 1.336(7)
N11 C56 1.343(8)
N12 C90 1.320(8)
N12 C89 1.354(7)
N13 C15 1.294(7)
N13 C14 1.462(8)
N13 H13E 0.8800
N14 C49 1.300(7)
N14 C48 1.464(8)
N14 H14E 0.8800
N15 C83 1.316(8)
N15 C82 1.475(8)
N15 H15A 0.8800
O1 C15 1.256(7)
O2 C49 1.277(7)
O3 C83 1.271(7)
O4 C7 1.384(7)
O4 C13 1.438(7)
O5 C41 1.410(8)
O5 C47 1.424(8)
O6 C75 1.394(9)
O6 C81 1.450(8)
C1 C70 1.524(10)
C1 C36 1.532(9)
C1 C2 1.537(9)
C1 H1A 1.0000
C2 C3 1.389(9)
C2 C7 1.397(9)
C3 C4 1.387(10)
C3 H3A 0.9500
C4 C5 1.387(10)
C4 C8 1.553(10)
C5 C6 1.384(10)
C5 H5A 0.9500
C6 C7 1.402(9)
C6 C12 1.525(9)
C8 C9' 1.512(14)
C8 C11 1.514(12)
C8 C9 1.549(12)
C8 C10' 1.583(14)
C8 C10 1.587(12)
C8 C11' 1.612(14)
C9 H9A 0.9800
C9 H9B 0.9800
C9 H9C 0.9800
C10 H10A 0.9800
C10 H10B 0.9800
C10 H10C 0.9800
C11 H11A 0.9800
C11 H11B 0.9800
C11 H11C 0.9800
C9' H9'A 0.9800
C9' H9'B 0.9800
C9' H9'C 0.9800
C10' H10D 0.9800
C10' H10E 0.9800
C10' H10F 0.9800
C11' H11D 0.9800
C11' H11E 0.9800
C11' H11F 0.9800
C12 H12A 0.9800
C12 H12B 0.9800
C12 H12C 0.9800
C13 C14 1.510(8)
C13 H13A 0.9900
C13 H13B 0.9900
C14 H14A 0.9900
C14 H14B 0.9900
C15 C16 1.511(9)
C16 C17 1.373(9)
C17 C18 1.391(10)
C17 H17A 0.9500
C18 C19 1.376(10)
C18 H18A 0.9500
C19 C20 1.365(9)
C19 H19A 0.9500
C20 C21 1.497(9)
C22 C23 1.427(8)
C22 C24 1.475(9)
C23 C30 1.487(10)
C24 C25 1.384(9)
C24 C29 1.414(9)
C25 C26 1.394(9)
C25 H25A 0.9500
C26 C27 1.397(10)
C26 H26A 0.9500
C27 C28 1.371(11)
C27 H27A 0.9500
C28 C29 1.375(11)
C28 H28A 0.9500
C29 H29A 0.9500
C30 C31 1.390(11)
C30 C35 1.410(11)
C31 C32 1.398(11)
C31 H31A 0.9500
C32 C33 1.437(16)
C32 H32A 0.9500
C33 C34 1.386(18)
C33 H33A 0.9500
C34 C35 1.389(14)
C34 H34A 0.9500
C35 H35A 0.9500
C36 C41 1.384(10)
C36 C37 1.406(9)
C37 C38 1.391(9)
C37 H37A 0.9500
C38 C39 1.388(9)
C38 C42 1.539(9)
C39 C40 1.406(9)
C39 H39A 0.9500
C40 C41 1.392(9)
C40 C46 1.499(10)
C42 C43 1.516(10)
C42 C45 1.528(9)
C42 C44 1.535(9)
C43 H43A 0.9800
C43 H43B 0.9800
C43 H43C 0.9800
C44 H44A 0.9800
C44 H44B 0.9800
C44 H44C 0.9800
C45 H45A 0.9800
C45 H45B 0.9800
C45 H45C 0.9800
C46 H46A 0.9800
C46 H46B 0.9800
C46 H46C 0.9800
C47 C48 1.517(8)
C47 H47A 0.9900
C47 H47B 0.9900
C48 H48A 0.9900
C48 H48B 0.9900
C49 C50 1.494(9)
C50 C51 1.400(9)
C51 C52 1.378(9)
C51 H51A 0.9500
C52 C53 1.401(9)
C52 H52A 0.9500
C53 C54 1.396(9)
C53 H53A 0.9500
C54 C55 1.489(8)
C56 C57 1.441(9)
C56 C58 1.478(9)
C57 C64 1.482(9)
C58 C59 1.390(9)
C58 C63 1.393(9)
C59 C60 1.387(9)
C59 H59A 0.9500
C60 C61 1.381(10)
C60 H60A 0.9500
C61 C62 1.392(10)
C61 H61A 0.9500
C62 C63 1.388(9)
C62 H62A 0.9500
C63 H63A 0.9500
C64 C69 1.381(9)
C64 C65 1.396(10)
C65 C66 1.397(10)
C65 H65A 0.9500
C66 C67 1.359(11)
C66 H66A 0.9500
C67 C68 1.392(11)
C67 H67A 0.9500
C68 C69 1.371(10)
C68 H68A 0.9500
C69 H69A 0.9500
C70 C71 1.361(9)
C70 C75 1.407(9)
C71 C72 1.398(10)
C71 H71A 0.9500
C72 C73 1.398(11)
C72 C76 1.531(11)
C73 C74 1.384(11)
C73 H73A 0.9500
C74 C75 1.399(11)
C74 C80 1.510(10)
C76 C79 1.526(12)
C76 C77 1.534(12)
C76 C78 1.546(11)
C77 H77A 0.9800
C77 H77B 0.9800
C77 H77C 0.9800
C78 H78A 0.9800
C78 H78B 0.9800
C78 H78C 0.9800
C79 H79A 0.9800
C79 H79B 0.9800
C79 H79C 0.9800
C80 H80A 0.9800
C80 H80B 0.9800
C80 H80C 0.9800
C81 C82 1.504(10)
C81 H81A 0.9900
C81 H81B 0.9900
C82 H82A 0.9900
C82 H82B 0.9900
C83 C84 1.510(8)
C84 C85 1.382(9)
C85 C86 1.400(8)
C85 H85A 0.9500
C86 C87 1.367(8)
C86 H86A 0.9500
C87 C88 1.414(9)
C87 H87A 0.9500
C88 C89 1.457(9)
C90 C91 1.426(9)
C90 C92 1.486(8)
C91 C98 1.490(9)
C92 C93 1.390(10)
C92 C97 1.391(9)
C93 C94 1.400(10)
C93 H93A 0.9500
C94 C95 1.385(12)
C94 H94A 0.9500
C95 C96 1.341(12)
C95 H95A 0.9500
C96 C97 1.396(10)
C96 H96A 0.9500
C97 H97A 0.9500
C98 C103 1.382(10)
C98 C99 1.397(10)
C99 C100 1.395(11)
C99 H99A 0.9500
C100 C101 1.408(14)
C100 H10G 0.9500
C101 C102 1.343(13)
C101 H10H 0.9500
C102 C103 1.403(11)
C102 H10I 0.9500
C103 H10J 0.9500
Er2 O3A 2.327(4)
Er2 O1A 2.336(4)
Er2 O2A 2.339(4)
Er2 N1A 2.463(5)
Er2 N2A 2.498(5)
Er2 N3A 2.510(5)
Er2 N5A 2.518(5)
Er2 N6A 2.539(5)
Er2 N4A 2.541(5)
O1A C15A 1.242(7)
O2A C49A 1.231(7)
O3A C83A 1.241(7)
O4A C7A 1.387(8)
O4A C13A 1.446(7)
O5A C41A 1.386(10)
O5A C47A 1.421(11)
O6A C75A 1.385(9)
O6A C81A 1.448(7)
N1A C20A 1.341(8)
N1A C16A 1.347(8)
N2A C54A 1.338(8)
N2A C50A 1.356(8)
N3A C88A 1.346(8)
N3A C84A 1.351(7)
N4A N7A 1.338(7)
N4A C21A 1.346(7)
N5A N8A 1.341(7)
N5A C55A 1.345(7)
N6A C89A 1.339(8)
N6A N9A 1.348(7)
N7A C22A 1.352(7)
N8A C57A 1.331(8)
N9A C91A 1.337(8)
N10A C21A 1.321(7)
N10A C23A 1.327(7)
N11A C56A 1.318(8)
N11A C55A 1.345(8)
N12A C89A 1.331(8)
N12A C90A 1.351(8)
N13A C15A 1.337(8)
N13A C14A 1.451(8)
N13A H13F 0.8800
N14A C49A 1.325(8)
N14A C48A 1.493(9)
N14A H14F 0.8800
N15A C83A 1.329(8)
N15A C82A 1.464(8)
N15A H15B 0.8800
C1A C70A 1.510(10)
C1A C2A 1.529(9)
C1A C36A 1.557(9)
C1A H1AA 1.0000
C2A C7A 1.377(10)
C2A C3A 1.416(9)
C3A C4A 1.407(10)
C3A H3AA 0.9500
C4A C5A 1.364(11)
C4A C8A 1.550(11)
C5A C6A 1.398(11)
C5A H5AA 0.9500
C6A C7A 1.400(10)
C6A C12A 1.520(11)
C8A C11B 1.462(13)
C8A C10A 1.513(13)
C8A C9A 1.539(14)
C8A C9B 1.582(13)
C8A C10B 1.647(13)
C8A C11A 1.667(14)
C9A H9AA 0.9800
C9A H9AB 0.9800
C9A H9AC 0.9800
C10A H10K 0.9800
C10A H10L 0.9800
C10A H10M 0.9800
C11A H11G 0.9800
C11A H11H 0.9800
C11A H11I 0.9800
C9B H9BA 0.9800
C9B H9BB 0.9800
C9B H9BC 0.9800
C10B H10N 0.9800
C10B H10O 0.9800
C10B H10P 0.9800
C11B H11J 0.9800
C11B H11K 0.9800
C11B H11L 0.9800
C12A H12D 0.9800
C12A H12E 0.9800
C12A H12F 0.9800
C13A C14A 1.510(9)
C13A H13C 0.9900
C13A H13D 0.9900
C14A H14C 0.9900
C14A H14D 0.9900
C15A C16A 1.502(8)
C16A C17A 1.390(9)
C17A C18A 1.365(10)
C17A H17B 0.9500
C18A C19A 1.396(9)
C18A H18B 0.9500
C19A C20A 1.385(9)
C19A H19B 0.9500
C20A C21A 1.508(8)
C22A C23A 1.419(9)
C22A C30A 1.477(8)
C23A C24A 1.480(8)
C24A C25A 1.392(9)
C24A C29A 1.396(9)
C25A C26A 1.392(9)
C25A H25B 0.9500
C26A C27A 1.389(9)
C26A H26B 0.9500
C27A C28A 1.366(9)
C27A H27B 0.9500
C28A C29A 1.401(9)
C28A H28B 0.9500
C29A H29B 0.9500
C30A C31A 1.388(8)
C30A C35A 1.402(9)
C31A C32A 1.399(9)
C31A H31B 0.9500
C32A C33A 1.357(10)
C32A H32B 0.9500
C33A C34A 1.386(10)
C33A H33B 0.9500
C34A C35A 1.393(9)
C34A H34B 0.9500
C35A H35B 0.9500
C36A C37A 1.377(10)
C36A C41A 1.391(10)
C37A C38A 1.389(9)
C37A H37B 0.9500
C38A C39A 1.392(11)
C38A C42A 1.530(10)
C39A C40A 1.379(12)
C39A H39B 0.9500
C40A C41A 1.410(11)
C40A C46B 1.482(16)
C40A C46A 1.691(18)
C42A C43A 1.523(10)
C42A C45A 1.539(10)
C42A C44A 1.546(10)
C43A H43D 0.9800
C43A H43E 0.9800
C43A H43F 0.9800
C44A H44D 0.9800
C44A H44E 0.9800
C44A H44F 0.9800
C45A H45D 0.9800
C45A H45E 0.9800
C45A H45F 0.9800
C46A H46D 0.9800
C46A H46E 0.9800
C46A H46F 0.9800
C46B H46G 0.9800
C46B H46H 0.9800
C46B H46I 0.9800
C47A C48A 1.510(12)
C47A H47C 0.9900
C47A H47D 0.9900
C48A H48C 0.9900
C48A H48D 0.9900
C49A C50A 1.448(9)
C50A C51A 1.404(9)
C51A C52A 1.381(10)
C51A H51B 0.9500
C52A C53A 1.375(10)
C52A H52B 0.9500
C53A C54A 1.395(9)
C53A H53B 0.9500
C54A C55A 1.458(9)
C56A C57A 1.412(9)
C56A C58A 1.506(9)
C57A C64A 1.488(9)
C58A C63A 1.363(10)
C58A C59A 1.408(10)
C59A C60A 1.404(10)
C59A H59B 0.9500
C60A C61A 1.373(12)
C60A H60B 0.9500
C61A C62A 1.344(12)
C61A H61B 0.9500
C62A C63A 1.409(11)
C62A H62B 0.9500
C63A H63B 0.9500
C64A C65A 1.398(10)
C64A C69A 1.402(10)
C65A C66A 1.382(12)
C65A H65B 0.9500
C66A C67A 1.413(13)
C66A H66B 0.9500
C67A C68A 1.347(13)
C67A H67B 0.9500
C68A C69A 1.363(10)
C68A H68B 0.9500
C69A H69B 0.9500
C70A C71A 1.393(10)
C70A C75A 1.399(10)
C71A C72A 1.397(11)
C71A H71B 0.9500
C72A C73A 1.393(11)
C72A C76A 1.549(11)
C73A C74A 1.399(11)
C73A H73B 0.9500
C74A C75A 1.392(11)
C74A C80A 1.492(11)
C76A C77B 1.542(12)
C76A C78A 1.542(17)
C76A C79B 1.570(12)
C76A C77A 1.574(18)
C76A C78B 1.577(12)
C76A C79A 1.598(17)
C79A H79D 0.9800
C79A H79E 0.9800
C79A H79F 0.9800
C77A H77D 0.9800
C77A H77E 0.9800
C77A H77F 0.9800
C78A H78D 0.9800
C78A H78E 0.9800
C78A H78F 0.9800
C79B H79G 0.9800
C79B H79H 0.9800
C79B H79I 0.9800
C77B H77G 0.9800
C77B H77H 0.9800
C77B H77I 0.9800
C78B H78G 0.9800
C78B H78H 0.9800
C78B H78I 0.9800
C80A H80D 0.9800
C80A H80E 0.9800
C80A H80F 0.9800
C81A C82A 1.507(9)
C81A H81C 0.9900
C81A H81D 0.9900
C82A H82C 0.9900
C82A H82D 0.9900
C83A C84A 1.498(9)
C84A C85A 1.377(9)
C85A C86A 1.369(10)
C85A H85B 0.9500
C86A C87A 1.389(9)
C86A H86B 0.9500
C87A C88A 1.382(9)
C87A H87B 0.9500
C88A C89A 1.486(8)
C90A C91A 1.414(9)
C90A C92A 1.478(9)
C91A C98A 1.493(8)
C92A C97A 1.373(9)
C92A C93A 1.391(10)
C93A C94A 1.380(11)
C93A H93B 0.9500
C94A C95A 1.377(11)
C94A H94B 0.9500
C95A C96A 1.382(11)
C95A H95B 0.9500
C96A C97A 1.395(9)
C96A H96B 0.9500
C97A H97B 0.9500
C98A C107 1.393(9)
C98A C99A 1.399(9)
C99A C104 1.385(10)
C99A H99B 0.9500
C104 C105 1.366(11)
C104 H10Q 0.9500
C105 C106 1.364(11)
C105 H10R 0.9500
C106 C107 1.395(9)
C106 H10S 0.9500
C107 H10T 0.9500
N16 O8 1.169(11)
N16 O9 1.264(12)
N16 O7 1.296(13)
N16' O9 1.03(2)
N16' O8' 1.31(3)
N16' O7' 1.46(2)
N17 O11 1.244(9)
N17 O12 1.250(9)
N17 O10 1.285(8)
N18 O15 1.236(7)
N18 O14 1.256(7)
N18 O13 1.259(7)
N19 O18 1.156(11)
N19 O17 1.207(12)
N19 O16 1.258(14)
N20 O21" 1.156(17)
N20 O21' 1.177(13)
N20 O20 1.231(9)
N20 O19 1.381(9)
N20 O21 1.392(14)
N21 O22 1.201(15)
N21 O23 1.262(16)
N21 O24 1.276(16)
N21' O23' 1.10(3)
N21' O22' 1.22(2)
N21' O24' 1.39(3)
